data_7704134
loop_
_publ_author_name
'Zhang, Xu'
'Chen, Xiaodan'
'Zhai, Haojiang'
'Liu, Shihua'
'Hu, Chenyang'
'Liu, Liu Leo'
'Wang, Shuhai'
'Li, Zhongshu'

_publ_section_title
;
 Facile addition of E-H bonds to a dicarbondiphosphide.
;
_journal_issue 19
_journal_name_full 'Dalton transactions (Cambridge, England : 2003)'
_journal_page_first 6384
_journal_page_last 6390
_journal_paper_doi 10.1039/d0dt01341b
_journal_volume 49
_journal_year 2020
_chemical_formula_moiety '2(C56 H77 N4 P2), 2(C3 H N2), C6 H5 F'
_chemical_formula_sum 'C124 H161 F N12 P4'
_chemical_formula_weight 1962.52
_space_group_crystal_system monoclinic
_space_group_IT_number 14
_space_group_name_Hall '-P 2yn'
_space_group_name_H-M_alt 'P 1 21/n 1'
_atom_sites_solution_hydrogens mixed
_atom_sites_solution_primary dual
_audit_creation_date 2020-04-19
_audit_creation_method
;
Olex2 1.2
(compiled 2018.05.29 svn.r3508 for OlexSys, GUI svn.r5506)
;
_audit_update_record
;
2020-04-20 deposited with the CCDC.	2020-04-21 downloaded from the CCDC.
;
_cell_angle_alpha 90
_cell_angle_beta 93.9800(10)
_cell_angle_gamma 90
_cell_formula_units_Z 4
_cell_length_a 19.9039(3)
_cell_length_b 16.3725(2)
_cell_length_c 38.5734(5)
_cell_measurement_reflns_used 26592
_cell_measurement_temperature 149.97(10)
_cell_measurement_theta_max 73.7410
_cell_measurement_theta_min 3.4820
_cell_volume 12539.9(3)
_computing_cell_refinement 'CrysAlisPro 1.171.39.28b (Rigaku OD, 2015)'
_computing_data_collection 'CrysAlisPro 1.171.39.28b (Rigaku OD, 2015)'
_computing_data_reduction 'CrysAlisPro 1.171.39.28b (Rigaku OD, 2015)'
_computing_molecular_graphics 'Olex2 (Dolomanov et al., 2009)'
_computing_publication_material 'Olex2 (Dolomanov et al., 2009)'
_computing_structure_refinement 'ShelXL (Sheldrick, 2015)'
_computing_structure_solution 'ShelXT (Sheldrick, 2015)'
_diffrn_ambient_environment N~2~
_diffrn_ambient_temperature 149.97(10)
_diffrn_detector 'CCD plate'
_diffrn_measured_fraction_theta_full 0.996
_diffrn_measured_fraction_theta_max 0.960
_diffrn_measurement_details
;
List of Runs (angles in degrees, time in seconds):

  # Type    Start    End  Width  t~exp~   \w     \q     \k     \f   Frames
#--------------------------------------------------------------------------
  1  \w     12.00  38.00   0.50    4.94    --    0.00  38.00-180.00   52
  2  \w     -8.00  50.00   0.50    4.94    --    0.00  38.00 -90.00  116
  3  \w    -44.00  16.00   0.50    4.94    --    0.00 -38.00  90.00  120
  4  \w    -37.00  -3.00   0.50    4.94    --    0.00 -57.00-150.00   68
  5  \w    -88.00 -16.00   0.50    4.94    --    0.00 -57.00  60.00  144
  6  \w     73.00 175.00   0.50   19.77    --   95.20  15.00 150.00  204
  7  \w      6.00 115.00   0.50   19.77    --   95.20 -61.00-180.00  218
  8  \w    157.00 182.00   0.50   19.77    --   95.20  15.00  90.00   50
  9  \w     88.00 114.00   0.50   19.77    --   95.20 -77.00  90.00   52
 10  \w     24.00  63.00   0.50   19.77    --   95.20 -77.00  90.00   78
 11  \w     80.00 154.00   0.50   19.77    --   95.20  15.00  90.00  148
 12  \w      6.00 101.00   0.50   19.77    --   95.20 -45.00-180.00  190
 13  \w      6.00  90.50   0.50   19.77    --   95.20 -30.00 -60.00  169
;
_diffrn_measurement_device 'four-circle diffractometer'
_diffrn_measurement_device_type 'XtaLAB AFC12 (RINC): Kappa dual home/near'
_diffrn_measurement_method '\w scans'
_diffrn_orient_matrix_type 'CrysAlisPro convention (1999,Acta A55,543-557)'
_diffrn_orient_matrix_UB_11 0.0675993000
_diffrn_orient_matrix_UB_12 -0.0456651000
_diffrn_orient_matrix_UB_13 -0.0004297000
_diffrn_orient_matrix_UB_21 -0.0136317000
_diffrn_orient_matrix_UB_22 -0.0161837000
_diffrn_orient_matrix_UB_23 -0.0391963000
_diffrn_orient_matrix_UB_31 0.0355519000
_diffrn_orient_matrix_UB_32 0.0806822000
_diffrn_orient_matrix_UB_33 -0.0081171000
_diffrn_radiation_monochromator graphite
_diffrn_radiation_probe x-ray
_diffrn_radiation_type CuK\a
_diffrn_radiation_wavelength 1.54184
_diffrn_reflns_av_R_equivalents 0.0320
_diffrn_reflns_av_unetI/netI 0.0368
_diffrn_reflns_Laue_measured_fraction_full 0.996
_diffrn_reflns_Laue_measured_fraction_max 0.960
_diffrn_reflns_limit_h_max 24
_diffrn_reflns_limit_h_min -22
_diffrn_reflns_limit_k_max 19
_diffrn_reflns_limit_k_min -13
_diffrn_reflns_limit_l_max 48
_diffrn_reflns_limit_l_min -47
_diffrn_reflns_number 72764
_diffrn_reflns_point_group_measured_fraction_full 0.996
_diffrn_reflns_point_group_measured_fraction_max 0.960
_diffrn_reflns_theta_full 67.684
_diffrn_reflns_theta_max 74.334
_diffrn_reflns_theta_min 2.574
_diffrn_source 'fine-focus sealed X-ray tube'
_diffrn_source_type 'Enhance (Cu) X-ray Source'
_exptl_absorpt_coefficient_mu 0.936
_exptl_absorpt_correction_T_max 1.00000
_exptl_absorpt_correction_T_min 0.77372
_exptl_absorpt_correction_type multi-scan
_exptl_absorpt_process_details
;
CrysAlisPro 1.171.39.28b (Rigaku Oxford Diffraction, 2015)
Empirical absorption correction using spherical harmonics,
 implemented in SCALE3 ABSPACK scaling algorithm.
;
_exptl_crystal_colour 'clear orangish orange'
_exptl_crystal_colour_lustre clear
_exptl_crystal_colour_modifier orangish
_exptl_crystal_colour_primary orange
_exptl_crystal_density_diffrn 1.040
_exptl_crystal_description block
_exptl_crystal_F_000 4232
_exptl_crystal_size_max 0.1
_exptl_crystal_size_mid 0.09
_exptl_crystal_size_min 0.08
_refine_diff_density_max 0.601
_refine_diff_density_min -0.833
_refine_diff_density_rms 0.060
_refine_ls_extinction_method none
_refine_ls_goodness_of_fit_ref 1.052
_refine_ls_hydrogen_treatment mixed
_refine_ls_matrix_type full
_refine_ls_number_parameters 1331
_refine_ls_number_reflns 24562
_refine_ls_number_restraints 62
_refine_ls_restrained_S_all 1.074
_refine_ls_R_factor_all 0.0844
_refine_ls_R_factor_gt 0.0753
_refine_ls_shift/su_max 0.001
_refine_ls_shift/su_mean 0.000
_refine_ls_structure_factor_coef Fsqd
_refine_ls_weighting_details 'w=1/[\s^2^(Fo^2^)+(0.0681P)^2^+20.5340P] where P=(Fo^2^+2Fc^2^)/3'
_refine_ls_weighting_scheme calc
_refine_ls_wR_factor_gt 0.1982
_refine_ls_wR_factor_ref 0.2035
_reflns_Friedel_coverage 0.000
_reflns_number_gt 20686
_reflns_number_total 24562
_reflns_threshold_expression 'I > 2\s(I)'
_cod_data_source_file d0dt01341b2.cif
_cod_data_source_block 3
_cod_depositor_comments 'Adding full bibliography for 7704134--7704141.cif.'
_cod_database_code 7704134
_shelx_shelxl_version_number 2014/7
_shelx_space_group_comment
;
The symmetry employed for this shelxl refinement is uniquely defined
by the following loop, which should always be used as a source of
symmetry information in preference to the above space-group names.
They are only intended as comments.
;
_shelx_estimated_absorpt_t_max 0.929
_shelx_estimated_absorpt_t_min 0.912
_reflns_odcompleteness_completeness 99.67
_reflns_odcompleteness_iscentric 1
_reflns_odcompleteness_theta 66.97
_olex2_refinement_description
;
1. Fixed Uiso
 At 1.2 times of:
  All C(H) groups, All C(H,H) groups
 At 1.5 times of:
  All C(H,H,H) groups
2. Restrained distances
 F1-C136
 1.5 with sigma of 0.002
 H3-C62
 2.55 with sigma of 0.001
3. Rigid bond restraints
 C89A
 with sigma for 1-2 distances of 0.0001 and sigma for 1-3 distances of 0.0001
4. Uiso/Uaniso restraints and constraints
Uanis(C104) \\sim Ueq, Uanis(C21) \\sim Ueq, Uanis(C16) \\sim Ueq, Uanis(C18)
\\sim Ueq, Uanis(C92) \\sim Ueq, Uanis(C89) \\sim Ueq: with sigma of 0.004 and
sigma for terminal atoms of 0.008
Uanis(C45) \\sim Ueq, Uanis(C42) \\sim Ueq: with sigma of 0.004 and sigma for
terminal atoms of 0.008
Uanis(C104) \\sim Ueq, Uanis(C45) \\sim Ueq: with sigma of 0.002 and sigma for
terminal atoms of 0.004
Uanis(C89A) \\sim Ueq: with sigma of 0.001 and sigma for terminal atoms of 0.002
Uanis(C18A) \\sim Ueq: with sigma of 0.001 and sigma for terminal atoms of 0.002
5. Others
 Sof(H46A)=Sof(C45A)=Sof(H45D)=Sof(H45E)=Sof(H45F)=1-FVAR(1)
 Sof(H46)=Sof(C45)=Sof(H45A)=Sof(H45B)=Sof(H45C)=FVAR(1)
 Sof(H17A)=Sof(C18A)=Sof(H18D)=Sof(H18E)=Sof(H18F)=1-FVAR(2)
 Sof(H17)=Sof(C18)=Sof(H18A)=Sof(H18B)=Sof(H18C)=FVAR(2)
 Sof(H88A)=Sof(C89A)=Sof(H89D)=Sof(H89E)=Sof(H89F)=1-FVAR(3)
 Sof(H88)=Sof(C89)=Sof(H89A)=Sof(H89B)=Sof(H89C)=FVAR(3)
6.a Ternary CH refined with riding coordinates:
 C58(H58), C114(H114), C105(H105), C55(H55), C32(H32), C117(H117), C29(H29),
 C46(H46), C46(H46A), C79(H79), C76(H76), C102(H102), C91(H91), C20(H20),
 C17(H17), C17(H17A), C43(H43), C88(H88), C88(H88A)
6.b Secondary CH2 refined with riding coordinates:
 C34(H34A,H34B), C35(H35A,H35B), C93(H93A,H93B), C9(H9A,H9B), C8(H8A,H8B),
 C94(H94A,H94B), C67(H67A,H67B), C68(H68A,H68B)
6.c Aromatic/amide H refined with riding coordinates:
 C52(H52), C51(H51), C50(H50), C71(H71), C111(H111), C26(H26), C99(H99),
 C72(H72), C109(H109), C110(H110), C25(H25), C73(H73), C24(H24), C40(H40),
 C97(H97), C83(H83), C39(H39), C98(H98), C38(H38), C85(H85), C84(H84), C65(H65),
  C12(H12), C14(H14), C6(H6), C13(H13), C135(H135), C134(H134), C133(H133),
 C132(H132), C131(H131)
6.d Fitted hexagon refined as free rotating group:
 C136(C135,C134,C133,C132,C131)
6.e Idealised Me refined as rotating group:
 C113(H11A,H11B,H11C), C115(H11D,H11E,H11F), C31(H31A,H31B,H31C), C75(H75A,
 H75B,H75C), C59(H59A,H59B,H59C), C101(H10A,H10B,H10C), C44(H44A,H44B,H44C),
 C57(H57A,H57B,H57C), C78(H78A,H78B,H78C), C56(H56A,H56B,H56C), C28(H28A,H28B,
 H28C), C87(H87A,H87B,H87C), C106(H10D,H10E,H10F), C118(H11G,H11H,H11I),
 C80(H80A,H80B,H80C), C47(H47A,H47B,H47C), C103(H10G,H10H,H10I), C116(H11J,H11K,
 H11L), C30(H30A,H30B,H30C), C90(H90A,H90B,H90C), C77(H77A,H77B,H77C), C19(H19A,
 H19B,H19C), C54(H54A,H54B,H54C), C33(H33A,H33B,H33C), C92(H92A,H92B,H92C),
 C21(H21A,H21B,H21C), C42(H42A,H42B,H42C), C104(H10J,H10K,H10L), C89(H89A,H89B,
 H89C), C16(H16A,H16B,H16C), C18(H18A,H18B,H18C), C45(H45A,H45B,H45C),
 C45A(H45D,H45E,H45F), C18A(H18D,H18E,H18F), C89A(H89D,H89E,H89F)
;
_olex2_submission_special_instructions 'No special instructions were received'
_oxdiff_exptl_absorpt_empirical_details
;
Empirical correction (ABSPACK) includes:
- Absorption correction using spherical harmonics
- Frame scaling
;
_oxdiff_exptl_absorpt_empirical_full_max 1.571
_oxdiff_exptl_absorpt_empirical_full_min 0.697

loop_
_space_group_symop_operation_xyz
'x, y, z'
'-x+1/2, y+1/2, -z+1/2'
'-x, -y, -z'
'x-1/2, -y-1/2, z-1/2'

loop_
_atom_site_label
_atom_site_type_symbol
_atom_site_fract_x
_atom_site_fract_y
_atom_site_fract_z
_atom_site_U_iso_or_equiv
_atom_site_adp_type
_atom_site_occupancy
_atom_site_site_symmetry_order
_atom_site_calc_flag
_atom_site_refinement_flags_posn
_atom_site_refinement_flags_adp
_atom_site_refinement_flags_occupancy
_atom_site_disorder_assembly
_atom_site_disorder_group
P3 P 0.76417(3) 0.80412(4) 0.64074(2) 0.03446(17) Uani 1 1 d . . . . .
P4 P 0.77510(3) 0.64350(4) 0.63593(2) 0.04020(19) Uani 1 1 d . . . . .
P1 P 0.25887(4) 0.15124(4) 0.63633(2) 0.0416(2) Uani 1 1 d . . . . .
P2 P 0.27009(3) 0.31163(4) 0.63857(2) 0.04096(19) Uani 1 1 d . . . . .
N10 N 0.93290(10) 0.80819(12) 0.63926(6) 0.0277(4) Uani 1 1 d . . . . .
N3 N 0.42722(10) 0.14842(13) 0.63025(6) 0.0302(5) Uani 1 1 d . . . . .
N7 N 0.60492(10) 0.64329(13) 0.62595(6) 0.0314(5) Uani 1 1 d . . . . .
N1 N 0.09357(10) 0.18175(13) 0.64451(6) 0.0318(5) Uani 1 1 d . . . . .
N8 N 0.59679(10) 0.77324(13) 0.63927(6) 0.0309(5) Uani 1 1 d . . . . .
N4 N 0.43755(10) 0.27947(13) 0.64261(6) 0.0284(5) Uani 1 1 d . . . . .
N9 N 0.94264(10) 0.67597(13) 0.64905(6) 0.0289(5) Uani 1 1 d . . . . .
N2 N 0.09997(11) 0.31306(13) 0.63327(6) 0.0318(5) Uani 1 1 d . . . . .
C2 C 0.13527(12) 0.24350(15) 0.63852(6) 0.0251(5) Uani 1 1 d . . . . .
C61 C 0.64038(12) 0.71172(15) 0.63382(6) 0.0260(5) Uani 1 1 d . . . . .
C4 C 0.39341(12) 0.21788(15) 0.63665(6) 0.0254(5) Uani 1 1 d . . . . .
C81 C 0.63432(12) 0.56751(15) 0.61590(7) 0.0266(5) Uani 1 1 d . . . . .
C63 C 0.89906(12) 0.73791(15) 0.64285(6) 0.0248(5) Uani 1 1 d . . . . .
C95 C 0.90226(12) 0.88101(15) 0.62516(7) 0.0285(5) Uani 1 1 d . . . . .
C60 C 0.71046(12) 0.71828(15) 0.63605(6) 0.0256(5) Uani 1 1 d . . . . .
C1 C 0.20581(12) 0.23687(15) 0.63823(6) 0.0251(5) Uani 1 1 d . . . . .
C48 C 0.41922(12) 0.35983(15) 0.65365(7) 0.0268(5) Uani 1 1 d . . . . .
C69 C 0.61708(12) 0.85223(15) 0.65232(7) 0.0283(5) Uani 1 1 d . . . . .
C62 C 0.82832(12) 0.73054(14) 0.64046(6) 0.0255(5) Uani 1 1 d D . . . .
C3 C 0.32293(12) 0.22523(15) 0.63679(6) 0.0258(5) Uani 1 1 d . . . . .
C70 C 0.63429(13) 0.86107(17) 0.68802(7) 0.0328(6) Uani 1 1 d . . . . .
C22 C 0.11537(12) 0.10236(15) 0.65599(7) 0.0299(5) Uani 1 1 d . . . . .
C36 C 0.39536(12) 0.07502(15) 0.61690(7) 0.0295(5) Uani 1 1 d . . . . .
C107 C 0.92274(12) 0.59540(15) 0.65885(7) 0.0277(5) Uani 1 1 d . . . . .
C49 C 0.41161(13) 0.37384(16) 0.68913(7) 0.0297(5) Uani 1 1 d . . . . .
C10 C 0.12890(12) 0.38876(15) 0.62379(7) 0.0286(5) Uani 1 1 d . . . . .
C108 C 0.91355(13) 0.53612(16) 0.63263(7) 0.0315(6) Uani 1 1 d . . . . .
C96 C 0.89121(14) 0.94597(16) 0.64790(7) 0.0328(6) Uani 1 1 d . . . . .
N11 N 0.65291(14) 0.20211(18) 0.62014(9) 0.0550(7) Uani 1 1 d . . . . .
C27 C 0.11589(13) 0.03922(17) 0.63147(7) 0.0332(6) Uani 1 1 d . . . . .
C112 C 0.91205(13) 0.57886(16) 0.69361(7) 0.0323(6) Uani 1 1 d . . . . .
C53 C 0.40870(13) 0.42107(16) 0.62842(7) 0.0303(5) Uani 1 1 d . . . . .
C100 C 0.88350(14) 0.88544(17) 0.58955(7) 0.0353(6) Uani 1 1 d . . . . .
C74 C 0.61921(13) 0.91696(16) 0.62865(7) 0.0320(6) Uani 1 1 d . . . . .
N6 N 0.37416(15) 0.70701(19) 0.61754(9) 0.0585(8) Uani 1 1 d . . . . .
C52 C 0.39008(14) 0.49810(17) 0.63939(8) 0.0358(6) Uani 1 1 d . . . . .
H52 H 0.3829 0.5407 0.6228 0.043 Uiso 1 1 calc R . . . .
C23 C 0.13613(14) 0.09116(17) 0.69104(7) 0.0344(6) Uani 1 1 d . . . . .
C51 C 0.38194(15) 0.51359(17) 0.67397(8) 0.0395(7) Uani 1 1 d . . . . .
H51 H 0.3688 0.5665 0.6810 0.047 Uiso 1 1 calc R . . . .
C50 C 0.39282(14) 0.45223(17) 0.69849(7) 0.0353(6) Uani 1 1 d . . . . .
H50 H 0.3873 0.4640 0.7222 0.042 Uiso 1 1 calc R . . . .
C37 C 0.38811(14) 0.01023(16) 0.63987(7) 0.0333(6) Uani 1 1 d . . . . .
C58 C 0.42092(14) 0.30767(17) 0.71666(7) 0.0352(6) Uani 1 1 d . . . . .
H58 H 0.4355 0.2565 0.7052 0.042 Uiso 1 1 calc R . . . .
C41 C 0.37252(14) 0.07111(17) 0.58180(8) 0.0360(6) Uani 1 1 d . . . . .
C71 C 0.65567(14) 0.93843(18) 0.69949(8) 0.0387(6) Uani 1 1 d . . . . .
H71 H 0.6687 0.9466 0.7234 0.046 Uiso 1 1 calc R . . . .
C34 C 0.49964(13) 0.16396(17) 0.62890(8) 0.0372(6) Uani 1 1 d . . . . .
H34A H 0.5135 0.1605 0.6048 0.045 Uiso 1 1 calc R . . . .
H34B H 0.5266 0.1247 0.6436 0.045 Uiso 1 1 calc R . . . .
C35 C 0.50743(13) 0.25071(18) 0.64303(8) 0.0367(6) Uani 1 1 d . . . . .
H35A H 0.5291 0.2508 0.6669 0.044 Uiso 1 1 calc R . . . .
H35B H 0.5342 0.2849 0.6279 0.044 Uiso 1 1 calc R . . . .
C82 C 0.64893(14) 0.50870(17) 0.64136(8) 0.0353(6) Uani 1 1 d . . . . .
C111 C 0.89262(15) 0.49981(18) 0.70190(8) 0.0399(7) Uani 1 1 d . . . . .
H111 H 0.8852 0.4869 0.7253 0.048 Uiso 1 1 calc R . . . .
C93 C 1.01261(13) 0.70547(17) 0.65338(8) 0.0360(6) Uani 1 1 d . . . . .
H93A H 1.0425 0.6733 0.6391 0.043 Uiso 1 1 calc R . . . .
H93B H 1.0301 0.7031 0.6780 0.043 Uiso 1 1 calc R . . . .
C114 C 0.91765(15) 0.64396(18) 0.72190(7) 0.0370(6) Uani 1 1 d . . . . .
H114 H 0.9344 0.6953 0.7114 0.044 Uiso 1 1 calc R . . . .
C86 C 0.64642(15) 0.55509(18) 0.58106(7) 0.0364(6) Uani 1 1 d . . . . .
C9 C 0.02717(14) 0.29935(18) 0.63533(9) 0.0394(7) Uani 1 1 d . . . . .
H9A H 0.0021 0.3111 0.6128 0.047 Uiso 1 1 calc R . . . .
H9B H 0.0090 0.3338 0.6536 0.047 Uiso 1 1 calc R . . . .
C105 C 0.91417(15) 0.94204(18) 0.68634(8) 0.0386(6) Uani 1 1 d . . . . .
H105 H 0.9401 0.8902 0.6904 0.046 Uiso 1 1 calc R . . . .
C8 C 0.02318(13) 0.20913(18) 0.64450(9) 0.0399(7) Uani 1 1 d . . . . .
H8A H 0.0055 0.2015 0.6676 0.048 Uiso 1 1 calc R . . . .
H8B H -0.0059 0.1791 0.6269 0.048 Uiso 1 1 calc R . . . .
C94 C 1.00627(13) 0.79306(17) 0.64070(8) 0.0352(6) Uani 1 1 d . . . . .
H94A H 1.0307 0.8310 0.6571 0.042 Uiso 1 1 calc R . . . .
H94B H 1.0239 0.7991 0.6175 0.042 Uiso 1 1 calc R . . . .
C55 C 0.41757(15) 0.40518(19) 0.59019(7) 0.0377(6) Uani 1 1 d . . . . .
H55 H 0.4180 0.3447 0.5866 0.045 Uiso 1 1 calc R . . . .
C26 C 0.13709(15) -0.03791(17) 0.64347(9) 0.0396(7) Uani 1 1 d . . . . .
H26 H 0.1379 -0.0821 0.6276 0.048 Uiso 1 1 calc R . . . .
C64 C 0.69532(16) 0.21187(18) 0.64206(9) 0.0445(7) Uani 1 1 d . . . . .
C99 C 0.85018(16) 0.9553(2) 0.57744(9) 0.0462(8) Uani 1 1 d . . . . .
H99 H 0.8361 0.9597 0.5535 0.055 Uiso 1 1 calc R . . . .
C72 C 0.65820(16) 1.00319(18) 0.67664(9) 0.0426(7) Uani 1 1 d . . . . .
H72 H 0.6724 1.0554 0.6851 0.051 Uiso 1 1 calc R . . . .
C32 C 0.13903(16) 0.16092(19) 0.71700(8) 0.0425(7) Uani 1 1 d . . . . .
H32 H 0.1347 0.2132 0.7036 0.051 Uiso 1 1 calc R . . . .
C117 C 0.92438(15) 0.55544(18) 0.59497(8) 0.0386(6) Uani 1 1 d . . . . .
H117 H 0.9175 0.6154 0.5915 0.046 Uiso 1 1 calc R . . . .
C109 C 0.89416(14) 0.45823(17) 0.64263(8) 0.0379(6) Uani 1 1 d . . . . .
H109 H 0.8878 0.4167 0.6255 0.045 Uiso 1 1 calc R . . . .
C15 C 0.13836(15) 0.40466(19) 0.58903(8) 0.0396(7) Uani 1 1 d . . . . .
C110 C 0.88400(16) 0.44018(18) 0.67693(9) 0.0423(7) Uani 1 1 d . . . . .
H110 H 0.8711 0.3866 0.6832 0.051 Uiso 1 1 calc R . . . .
C29 C 0.09459(15) 0.05302(19) 0.59345(8) 0.0406(7) Uani 1 1 d . . . . .
H29 H 0.0930 0.1133 0.5893 0.049 Uiso 1 1 calc R . . . .
C67 C 0.53194(13) 0.65796(18) 0.62433(9) 0.0397(7) Uani 1 1 d . . . . .
H67A H 0.5095 0.6204 0.6400 0.048 Uiso 1 1 calc R . . . .
H67B H 0.5116 0.6510 0.6004 0.048 Uiso 1 1 calc R . . . .
C25 C 0.15674(16) -0.05065(19) 0.67791(9) 0.0455(7) Uani 1 1 d . . . . .
H25 H 0.1703 -0.1037 0.6856 0.055 Uiso 1 1 calc R . . . .
C46 C 0.41389(16) 0.01431(19) 0.67779(8) 0.0408(7) Uani 1 1 d . . . . .
H46 H 0.4339 0.0686 0.6843 0.049 Uiso 0.46(2) 1 calc R . P A 1
H46A H 0.4452 0.0622 0.6783 0.049 Uiso 0.54(2) 1 calc R . P A 2
C73 C 0.64038(15) 0.99280(17) 0.64185(8) 0.0403(7) Uani 1 1 d . . . . .
H73 H 0.6425 1.0380 0.6265 0.048 Uiso 1 1 calc R . . . .
C11 C 0.14776(14) 0.44485(18) 0.65033(8) 0.0405(7) Uani 1 1 d . . . . .
C79 C 0.63219(15) 0.79068(19) 0.71364(8) 0.0401(7) Uani 1 1 d . . . . .
H79 H 0.6297 0.7385 0.7001 0.048 Uiso 1 1 calc R . . . .
C7 C 0.33826(17) 0.71969(19) 0.63945(10) 0.0470(8) Uani 1 1 d . . . . .
C76 C 0.60187(15) 0.90679(19) 0.59012(7) 0.0399(7) Uani 1 1 d . . . . .
H76 H 0.5931 0.8475 0.5855 0.048 Uiso 1 1 calc R . . . .
C24 C 0.15701(16) 0.01222(19) 0.70126(8) 0.0428(7) Uani 1 1 d . . . . .
H24 H 0.1716 0.0024 0.7249 0.051 Uiso 1 1 calc R . . . .
C40 C 0.34058(16) -0.0014(2) 0.57037(9) 0.0452(7) Uani 1 1 d . . . . .
H40 H 0.3244 -0.0063 0.5467 0.054 Uiso 1 1 calc R . . . .
C102 C 0.89720(16) 0.8167(2) 0.56428(8) 0.0418(7) Uani 1 1 d . . . . .
H102 H 0.9234 0.7734 0.5775 0.050 Uiso 1 1 calc R . . . .
C68 C 0.52668(14) 0.74545(19) 0.63621(10) 0.0447(7) Uani 1 1 d . . . . .
H68A H 0.4994 0.7784 0.6189 0.054 Uiso 1 1 calc R . . . .
H68B H 0.5063 0.7486 0.6589 0.054 Uiso 1 1 calc R . . . .
C97 C 0.85781(17) 1.01450(18) 0.63423(9) 0.0460(7) Uani 1 1 d . . . . .
H97 H 0.8492 1.0590 0.6491 0.055 Uiso 1 1 calc R . . . .
C83 C 0.67606(17) 0.43488(19) 0.63120(10) 0.0511(8) Uani 1 1 d . . . . .
H83 H 0.6864 0.3936 0.6480 0.061 Uiso 1 1 calc R . . . .
C39 C 0.33234(17) -0.0649(2) 0.59261(10) 0.0504(8) Uani 1 1 d . . . . .
H39 H 0.3101 -0.1131 0.5842 0.060 Uiso 1 1 calc R . . . .
N12 N 0.86824(16) 0.2361(2) 0.65825(12) 0.0800(12) Uani 1 1 d . . . . .
C98 C 0.83715(17) 1.01889(19) 0.59966(10) 0.0518(8) Uani 1 1 d . . . . .
H98 H 0.8137 1.0659 0.5909 0.062 Uiso 1 1 calc R . . . .
C66 C 0.81180(19) 0.2300(2) 0.66255(10) 0.0547(9) Uani 1 1 d . . . . .
C38 C 0.35577(16) -0.06019(18) 0.62706(9) 0.0444(7) Uani 1 1 d . . . . .
H38 H 0.3498 -0.1051 0.6421 0.053 Uiso 1 1 calc R . . . .
C113 C 0.84878(17) 0.6621(2) 0.73551(9) 0.0531(8) Uani 1 1 d . . . . .
H11A H 0.8174 0.6793 0.7162 0.080 Uiso 1 1 calc GR . . . .
H11B H 0.8533 0.7059 0.7528 0.080 Uiso 1 1 calc GR . . . .
H11C H 0.8315 0.6128 0.7462 0.080 Uiso 1 1 calc GR . . . .
C91 C 0.63716(18) 0.5223(2) 0.67920(8) 0.0514(9) Uani 1 1 d . . . . .
H91 H 0.6289 0.5819 0.6826 0.062 Uiso 1 1 calc R . . . .
C20 C 0.13584(18) 0.4284(2) 0.68783(9) 0.0560(9) Uani 1 1 d . . . . .
H20 H 0.1236 0.3695 0.6899 0.067 Uiso 1 1 calc R . . . .
C115 C 0.96764(18) 0.6196(2) 0.75177(9) 0.0508(8) Uani 1 1 d . . . . .
H11D H 0.9532 0.5682 0.7619 0.076 Uiso 1 1 calc GR . . . .
H11E H 0.9696 0.6624 0.7695 0.076 Uiso 1 1 calc GR . . . .
H11F H 1.0124 0.6124 0.7431 0.076 Uiso 1 1 calc GR . . . .
C85 C 0.67374(18) 0.4801(2) 0.57234(10) 0.0523(9) Uani 1 1 d . . . . .
H85 H 0.6826 0.4694 0.5489 0.063 Uiso 1 1 calc R . . . .
C84 C 0.68802(18) 0.4211(2) 0.59725(11) 0.0576(10) Uani 1 1 d . . . . .
H84 H 0.7064 0.3703 0.5907 0.069 Uiso 1 1 calc R . . . .
C17 C 0.11726(19) 0.3438(2) 0.56042(8) 0.0554(9) Uani 1 1 d . . . . .
H17 H 0.0886 0.3032 0.5720 0.067 Uiso 0.73(2) 1 calc R . P B 1
H17A H 0.1025 0.2897 0.5692 0.067 Uiso 0.27(2) 1 calc R . P B 2
C31 C 0.08185(17) 0.1572(2) 0.74092(10) 0.0542(9) Uani 1 1 d . . . . .
H31A H 0.0387 0.1590 0.7271 0.081 Uiso 1 1 calc GR . . . .
H31B H 0.0849 0.2038 0.7569 0.081 Uiso 1 1 calc GR . . . .
H31C H 0.0849 0.1063 0.7543 0.081 Uiso 1 1 calc GR . . . .
C5 C 0.2281(2) 0.7381(2) 0.66185(11) 0.0582(9) Uani 1 1 d . . . . .
C43 C 0.38088(19) 0.1405(2) 0.55649(9) 0.0510(8) Uani 1 1 d . . . . .
H43 H 0.3998 0.1885 0.5699 0.061 Uiso 1 1 calc R . . . .
C65 C 0.74426(18) 0.2248(2) 0.66854(10) 0.0574(9) Uani 1 1 d . . . . .
H65 H 0.7312 0.2303 0.6916 0.069 Uiso 1 1 calc R . . . .
C75 C 0.53841(17) 0.9536(3) 0.57861(10) 0.0575(9) Uani 1 1 d . . . . .
H75A H 0.5011 0.9346 0.5918 0.086 Uiso 1 1 calc GR . . . .
H75B H 0.5274 0.9445 0.5538 0.086 Uiso 1 1 calc GR . . . .
H75C H 0.5457 1.0121 0.5829 0.086 Uiso 1 1 calc GR . . . .
C12 C 0.17752(19) 0.5168(2) 0.64103(13) 0.0635(11) Uani 1 1 d . . . . .
H12 H 0.1903 0.5560 0.6584 0.076 Uiso 1 1 calc R . . . .
C59 C 0.47527(19) 0.3314(2) 0.74459(9) 0.0554(9) Uani 1 1 d . . . . .
H59A H 0.5179 0.3404 0.7339 0.083 Uiso 1 1 calc GR . . . .
H59B H 0.4809 0.2874 0.7618 0.083 Uiso 1 1 calc GR . . . .
H59C H 0.4620 0.3817 0.7561 0.083 Uiso 1 1 calc GR . . . .
C88 C 0.6333(2) 0.6206(2) 0.55369(8) 0.0571(9) Uani 1 1 d . . . . .
H88 H 0.6255 0.6744 0.5651 0.068 Uiso 0.73(2) 1 calc R . P C 1
H88A H 0.6122 0.6633 0.5680 0.068 Uiso 0.27(2) 1 calc R . P C 2
C101 C 0.8310(2) 0.7785(3) 0.54925(9) 0.0610(10) Uani 1 1 d . . . . .
H10A H 0.8033 0.7634 0.5683 0.091 Uiso 1 1 calc GR . . . .
H10B H 0.8410 0.7296 0.5358 0.091 Uiso 1 1 calc GR . . . .
H10C H 0.8066 0.8181 0.5340 0.091 Uiso 1 1 calc GR . . . .
C44 C 0.42921(19) 0.1187(3) 0.52948(10) 0.0588(9) Uani 1 1 d . . . . .
H44A H 0.4735 0.1064 0.5410 0.088 Uiso 1 1 calc GR . . . .
H44B H 0.4331 0.1647 0.5135 0.088 Uiso 1 1 calc GR . . . .
H44C H 0.4124 0.0707 0.5164 0.088 Uiso 1 1 calc GR . . . .
C57 C 0.35507(18) 0.2902(2) 0.73339(10) 0.0576(9) Uani 1 1 d . . . . .
H57A H 0.3415 0.3387 0.7461 0.086 Uiso 1 1 calc GR . . . .
H57B H 0.3615 0.2442 0.7495 0.086 Uiso 1 1 calc GR . . . .
H57C H 0.3199 0.2765 0.7153 0.086 Uiso 1 1 calc GR . . . .
N5 N 0.17034(18) 0.7415(3) 0.65875(13) 0.0969(15) Uani 1 1 d . . . . .
F1 F -0.01652(15) 0.2041(3) 0.55545(11) 0.1492(16) Uani 1 1 d D . . . .
C78 C 0.56994(18) 0.7954(2) 0.73490(10) 0.0587(9) Uani 1 1 d . . . . .
H78A H 0.5708 0.8467 0.7480 0.088 Uiso 1 1 calc GR . . . .
H78B H 0.5702 0.7493 0.7511 0.088 Uiso 1 1 calc GR . . . .
H78C H 0.5291 0.7933 0.7192 0.088 Uiso 1 1 calc GR . . . .
C56 C 0.48409(18) 0.4388(3) 0.57967(9) 0.0620(10) Uani 1 1 d . . . . .
H56A H 0.4829 0.4987 0.5804 0.093 Uiso 1 1 calc GR . . . .
H56B H 0.4917 0.4208 0.5560 0.093 Uiso 1 1 calc GR . . . .
H56C H 0.5207 0.4188 0.5958 0.093 Uiso 1 1 calc GR . . . .
C14 C 0.16935(19) 0.4779(2) 0.58145(11) 0.0636(11) Uani 1 1 d . . . . .
H14 H 0.1772 0.4905 0.5580 0.076 Uiso 1 1 calc R . . . .
C28 C 0.02382(19) 0.0189(3) 0.58488(11) 0.0654(11) Uani 1 1 d . . . . .
H28A H 0.0240 -0.0402 0.5889 0.098 Uiso 1 1 calc GR . . . .
H28B H 0.0099 0.0300 0.5605 0.098 Uiso 1 1 calc GR . . . .
H28C H -0.0078 0.0450 0.5998 0.098 Uiso 1 1 calc GR . . . .
C87 C 0.57381(19) 0.5997(3) 0.52861(10) 0.0615(10) Uani 1 1 d . . . . .
H87A H 0.5824 0.5478 0.5170 0.092 Uiso 1 1 calc GR . . . .
H87B H 0.5674 0.6430 0.5112 0.092 Uiso 1 1 calc GR . . . .
H87C H 0.5331 0.5947 0.5414 0.092 Uiso 1 1 calc GR . . . .
C6 C 0.2979(2) 0.7362(3) 0.66619(11) 0.0636(10) Uani 1 1 d . . . . .
H6 H 0.3188 0.7468 0.6886 0.076 Uiso 1 1 calc R . . . .
C106 C 0.9604(2) 1.0121(2) 0.69662(11) 0.0676(11) Uani 1 1 d . . . . .
H10D H 0.9995 1.0109 0.6825 0.101 Uiso 1 1 calc GR . . . .
H10E H 0.9756 1.0071 0.7212 0.101 Uiso 1 1 calc GR . . . .
H10F H 0.9362 1.0638 0.6928 0.101 Uiso 1 1 calc GR . . . .
C13 C 0.1889(2) 0.5329(2) 0.60733(15) 0.0755(14) Uani 1 1 d . . . . .
H13 H 0.2105 0.5823 0.6016 0.091 Uiso 1 1 calc R . . . .
C118 C 0.8758(2) 0.5109(3) 0.56925(9) 0.0637(10) Uani 1 1 d . . . . .
H11G H 0.8847 0.4520 0.5705 0.096 Uiso 1 1 calc GR . . . .
H11H H 0.8820 0.5304 0.5457 0.096 Uiso 1 1 calc GR . . . .
H11I H 0.8294 0.5215 0.5750 0.096 Uiso 1 1 calc GR . . . .
C80 C 0.69506(19) 0.7877(3) 0.73855(11) 0.0725(12) Uani 1 1 d . . . . .
H80A H 0.7352 0.7939 0.7254 0.109 Uiso 1 1 calc GR . . . .
H80B H 0.6970 0.7352 0.7508 0.109 Uiso 1 1 calc GR . . . .
H80C H 0.6934 0.8322 0.7555 0.109 Uiso 1 1 calc GR . . . .
C47 C 0.4601(2) -0.0554(3) 0.68784(12) 0.0703(12) Uani 1 1 d . . . . .
H47A H 0.4350 -0.1069 0.6858 0.105 Uiso 1 1 calc GR . . . .
H47B H 0.4783 -0.0482 0.7119 0.105 Uiso 1 1 calc GR . . . .
H47C H 0.4971 -0.0567 0.6724 0.105 Uiso 1 1 calc GR . . . .
C103 C 0.9388(2) 0.8454(3) 0.53505(10) 0.0680(11) Uani 1 1 d . . . . .
H10G H 0.9144 0.8885 0.5218 0.102 Uiso 1 1 calc GR . . . .
H10H H 0.9469 0.7994 0.5197 0.102 Uiso 1 1 calc GR . . . .
H10I H 0.9820 0.8669 0.5449 0.102 Uiso 1 1 calc GR . . . .
C116 C 0.9962(2) 0.5355(3) 0.58708(10) 0.0728(12) Uani 1 1 d . . . . .
H11J H 1.0276 0.5662 0.6029 0.109 Uiso 1 1 calc GR . . . .
H11K H 1.0032 0.5505 0.5630 0.109 Uiso 1 1 calc GR . . . .
H11L H 1.0042 0.4768 0.5903 0.109 Uiso 1 1 calc GR . . . .
C30 C 0.1442(2) 0.0162(3) 0.56932(10) 0.0728(12) Uani 1 1 d . . . . .
H30A H 0.1888 0.0402 0.5745 0.109 Uiso 1 1 calc GR . . . .
H30B H 0.1288 0.0277 0.5451 0.109 Uiso 1 1 calc GR . . . .
H30C H 0.1466 -0.0430 0.5729 0.109 Uiso 1 1 calc GR . . . .
C90 C 0.57459(19) 0.4758(3) 0.68900(10) 0.0729(13) Uani 1 1 d . . . . .
H90A H 0.5356 0.4933 0.6739 0.109 Uiso 1 1 calc GR . . . .
H90B H 0.5663 0.4874 0.7133 0.109 Uiso 1 1 calc GR . . . .
H90C H 0.5817 0.4171 0.6861 0.109 Uiso 1 1 calc GR . . . .
C77 C 0.6598(2) 0.9331(4) 0.56865(10) 0.0790(14) Uani 1 1 d . . . . .
H77A H 0.6715 0.9901 0.5739 0.119 Uiso 1 1 calc GR . . . .
H77B H 0.6460 0.9278 0.5439 0.119 Uiso 1 1 calc GR . . . .
H77C H 0.6990 0.8982 0.5744 0.119 Uiso 1 1 calc GR . . . .
C19 C 0.0767(2) 0.4788(3) 0.69876(11) 0.0759(14) Uani 1 1 d . . . . .
H19A H 0.0883 0.5370 0.6983 0.114 Uiso 1 1 calc GR . . . .
H19B H 0.0664 0.4633 0.7223 0.114 Uiso 1 1 calc GR . . . .
H19C H 0.0373 0.4687 0.6827 0.114 Uiso 1 1 calc GR . . . .
C54 C 0.3602(2) 0.4405(4) 0.56688(10) 0.0862(17) Uani 1 1 d . . . . .
H54A H 0.3171 0.4244 0.5757 0.129 Uiso 1 1 calc GR . . . .
H54B H 0.3628 0.4196 0.5432 0.129 Uiso 1 1 calc GR . . . .
H54C H 0.3637 0.5002 0.5667 0.129 Uiso 1 1 calc GR . . . .
C136 C -0.08957(13) 0.1935(2) 0.54736(9) 0.0821(14) Uani 1 1 d D . . . .
C135 C -0.10663(13) 0.1458(2) 0.51827(8) 0.0773(13) Uani 1 1 d G . . . .
H135 H -0.0723 0.1239 0.5051 0.093 Uiso 1 1 calc R . . . .
C134 C -0.17392(16) 0.13015(19) 0.50848(7) 0.0792(13) Uani 1 1 d G . . . .
H134 H -0.1856 0.0975 0.4886 0.095 Uiso 1 1 calc R . . . .
C133 C -0.22415(11) 0.1622(2) 0.52778(9) 0.0900(15) Uani 1 1 d G . . . .
H133 H -0.2701 0.1515 0.5211 0.108 Uiso 1 1 calc R . . . .
C132 C -0.20709(18) 0.2099(2) 0.55687(9) 0.0927(17) Uani 1 1 d G . . . .
H132 H -0.2414 0.2318 0.5701 0.111 Uiso 1 1 calc R . . . .
C131 C -0.1398(2) 0.22558(17) 0.56666(7) 0.102(2) Uani 1 1 d G . . . .
H131 H -0.1281 0.2582 0.5865 0.123 Uiso 1 1 calc R . . . .
C33 C 0.20638(19) 0.1630(3) 0.73885(13) 0.0853(16) Uani 1 1 d . . . . .
H33A H 0.2092 0.1159 0.7546 0.128 Uiso 1 1 calc GR . . . .
H33B H 0.2095 0.2135 0.7525 0.128 Uiso 1 1 calc GR . . . .
H33C H 0.2435 0.1607 0.7235 0.128 Uiso 1 1 calc GR . . . .
C92 C 0.6974(2) 0.4975(4) 0.70357(11) 0.0942(17) Uani 1 1 d . U . . .
H92A H 0.7009 0.4378 0.7043 0.141 Uiso 1 1 calc GR . . . .
H92B H 0.6913 0.5183 0.7270 0.141 Uiso 1 1 calc GR . . . .
H92C H 0.7386 0.5206 0.6951 0.141 Uiso 1 1 calc GR . . . .
C21 C 0.1979(2) 0.4442(4) 0.71260(12) 0.0931(17) Uani 1 1 d . U . . .
H21A H 0.2354 0.4102 0.7058 0.140 Uiso 1 1 calc GR . . . .
H21B H 0.1876 0.4305 0.7364 0.140 Uiso 1 1 calc GR . . . .
H21C H 0.2106 0.5019 0.7115 0.140 Uiso 1 1 calc GR . . . .
C42 C 0.3135(3) 0.1659(4) 0.53850(14) 0.0986(18) Uani 1 1 d . U . . .
H42A H 0.2965 0.1220 0.5230 0.148 Uiso 1 1 calc GR . . . .
H42B H 0.3195 0.2156 0.5249 0.148 Uiso 1 1 calc GR . . . .
H42C H 0.2811 0.1763 0.5560 0.148 Uiso 1 1 calc GR . . . .
C104 C 0.8550(2) 0.9401(4) 0.70884(12) 0.0909(14) Uani 1 1 d . U . . .
H10J H 0.8304 0.9919 0.7065 0.136 Uiso 1 1 calc GR . . . .
H10K H 0.8713 0.9323 0.7332 0.136 Uiso 1 1 calc GR . . . .
H10L H 0.8250 0.8950 0.7015 0.136 Uiso 1 1 calc GR . . . .
C89 C 0.6992(4) 0.6255(7) 0.53176(17) 0.066(3) Uani 0.73(2) 1 d . U P C 1
H89A H 0.7392 0.6332 0.5477 0.099 Uiso 0.73(2) 1 calc GR . P C 1
H89B H 0.6948 0.6716 0.5156 0.099 Uiso 0.73(2) 1 calc GR . P C 1
H89C H 0.7036 0.5747 0.5187 0.099 Uiso 0.73(2) 1 calc GR . P C 1
C16 C 0.0719(3) 0.3781(4) 0.53179(13) 0.1046(19) Uani 1 1 d . U . . .
H16A H 0.0311 0.3997 0.5413 0.157 Uiso 1 1 calc GR . . . .
H16B H 0.0595 0.3350 0.5149 0.157 Uiso 1 1 calc GR . . . .
H16C H 0.0951 0.4221 0.5203 0.157 Uiso 1 1 calc GR . . . .
C18 C 0.1728(4) 0.2939(6) 0.54734(15) 0.068(3) Uani 0.73(2) 1 d . U P B 1
H18A H 0.2018 0.3289 0.5342 0.102 Uiso 0.73(2) 1 calc GR . P B 1
H18B H 0.1537 0.2504 0.5322 0.102 Uiso 0.73(2) 1 calc GR . P B 1
H18C H 0.1994 0.2696 0.5671 0.102 Uiso 0.73(2) 1 calc GR . P B 1
C45 C 0.3504(5) -0.0085(10) 0.6998(3) 0.055(3) Uani 0.46(2) 1 d . U P A 1
H45A H 0.3147 0.0321 0.6952 0.082 Uiso 0.46(2) 1 calc GR . P A 1
H45B H 0.3645 -0.0086 0.7247 0.082 Uiso 0.46(2) 1 calc GR . P A 1
H45C H 0.3335 -0.0627 0.6929 0.082 Uiso 0.46(2) 1 calc GR . P A 1
H2 H 0.268(3) 0.348(4) 0.6072(15) 0.14(2) Uiso 1 1 d . . . . .
C45A C 0.3636(5) 0.0389(10) 0.70259(17) 0.056(4) Uani 0.54(2) 1 d . . P A 2
H45D H 0.3481 0.0947 0.6973 0.085 Uiso 0.54(2) 1 calc GR . P A 2
H45E H 0.3843 0.0369 0.7264 0.085 Uiso 0.54(2) 1 calc GR . P A 2
H45F H 0.3251 0.0015 0.7005 0.085 Uiso 0.54(2) 1 calc GR . P A 2
C18A C 0.1895(11) 0.3405(19) 0.5408(6) 0.083(6) Uani 0.27(2) 1 d . U P B 2
H18D H 0.1947 0.3909 0.5276 0.124 Uiso 0.27(2) 1 calc GR . P B 2
H18E H 0.1890 0.2936 0.5251 0.124 Uiso 0.27(2) 1 calc GR . P B 2
H18F H 0.2273 0.3352 0.5584 0.124 Uiso 0.27(2) 1 calc GR . P B 2
C89A C 0.6807(10) 0.6659(15) 0.5396(5) 0.065(5) Uani 0.27(2) 1 d . U P C 2
H89D H 0.7152 0.6818 0.5577 0.098 Uiso 0.27(2) 1 calc GR . P C 2
H89E H 0.6599 0.7151 0.5290 0.098 Uiso 0.27(2) 1 calc GR . P C 2
H89F H 0.7015 0.6340 0.5217 0.098 Uiso 0.27(2) 1 calc GR . P C 2
H3 H 0.755(2) 0.847(2) 0.6150(16) 0.24(4) Uiso 1 1 d D . . . .

loop_
_atom_site_aniso_label
_atom_site_aniso_U_11
_atom_site_aniso_U_22
_atom_site_aniso_U_33
_atom_site_aniso_U_23
_atom_site_aniso_U_13
_atom_site_aniso_U_12
P3 0.0210(3) 0.0229(3) 0.0594(5) -0.0030(3) 0.0028(3) -0.0007(2)
P4 0.0196(3) 0.0232(3) 0.0773(6) -0.0042(3) -0.0003(3) -0.0001(3)
P1 0.0218(3) 0.0232(3) 0.0809(6) 0.0001(3) 0.0113(3) 0.0010(3)
P2 0.0209(3) 0.0237(3) 0.0783(6) -0.0054(3) 0.0036(3) 0.0014(3)
N10 0.0212(10) 0.0206(10) 0.0417(12) 0.0015(9) 0.0037(9) -0.0023(8)
N3 0.0189(10) 0.0227(10) 0.0494(13) -0.0037(9) 0.0064(9) 0.0023(8)
N7 0.0192(10) 0.0254(11) 0.0493(13) -0.0073(10) 0.0003(9) -0.0020(8)
N1 0.0197(10) 0.0258(11) 0.0501(13) 0.0031(10) 0.0043(9) -0.0003(8)
N8 0.0194(10) 0.0249(11) 0.0483(13) -0.0069(9) 0.0016(9) 0.0020(8)
N4 0.0199(10) 0.0216(10) 0.0439(12) -0.0071(9) 0.0037(9) 0.0001(8)
N9 0.0184(10) 0.0246(11) 0.0437(12) 0.0029(9) 0.0020(9) 0.0009(8)
N2 0.0255(11) 0.0223(11) 0.0478(13) 0.0033(9) 0.0046(9) 0.0034(9)
C2 0.0237(12) 0.0233(12) 0.0286(12) -0.0023(9) 0.0024(9) 0.0016(9)
C61 0.0246(12) 0.0227(12) 0.0306(12) -0.0021(10) -0.0002(9) 0.0031(9)
C4 0.0259(12) 0.0208(11) 0.0297(12) -0.0011(10) 0.0025(9) -0.0007(9)
C81 0.0214(11) 0.0214(12) 0.0368(13) -0.0038(10) 0.0007(10) -0.0037(9)
C63 0.0234(12) 0.0239(12) 0.0273(12) -0.0008(9) 0.0035(9) -0.0002(9)
C95 0.0228(12) 0.0216(12) 0.0412(14) 0.0025(10) 0.0033(10) -0.0058(10)
C60 0.0264(12) 0.0216(12) 0.0290(12) 0.0002(9) 0.0019(10) 0.0009(9)
C1 0.0235(12) 0.0217(11) 0.0303(12) -0.0005(9) 0.0021(9) 0.0010(9)
C48 0.0206(11) 0.0222(12) 0.0375(13) -0.0052(10) 0.0019(10) -0.0019(9)
C69 0.0179(11) 0.0254(12) 0.0416(14) -0.0055(11) 0.0017(10) 0.0037(9)
C62 0.0245(12) 0.0207(11) 0.0313(12) 0.0011(10) 0.0017(9) -0.0012(9)
C3 0.0234(12) 0.0225(12) 0.0318(13) -0.0014(10) 0.0045(10) 0.0002(9)
C70 0.0286(13) 0.0321(14) 0.0381(14) -0.0035(11) 0.0043(11) 0.0057(11)
C22 0.0198(11) 0.0236(12) 0.0469(15) 0.0039(11) 0.0073(10) -0.0038(9)
C36 0.0232(12) 0.0231(12) 0.0427(15) -0.0048(11) 0.0049(10) 0.0021(10)
C107 0.0181(11) 0.0213(12) 0.0436(14) 0.0017(10) 0.0004(10) 0.0039(9)
C49 0.0255(12) 0.0256(12) 0.0381(14) -0.0008(11) 0.0038(10) -0.0011(10)
C10 0.0220(12) 0.0215(12) 0.0423(14) 0.0003(10) 0.0023(10) 0.0060(9)
C108 0.0209(12) 0.0275(13) 0.0459(15) -0.0018(11) 0.0006(11) 0.0071(10)
C96 0.0332(14) 0.0231(12) 0.0428(15) -0.0003(11) 0.0078(11) -0.0029(11)
N11 0.0338(14) 0.0493(17) 0.082(2) 0.0041(15) 0.0041(14) -0.0017(12)
C27 0.0269(13) 0.0291(13) 0.0442(15) -0.0016(11) 0.0071(11) -0.0087(11)
C112 0.0278(13) 0.0266(13) 0.0426(15) 0.0014(11) 0.0036(11) 0.0021(10)
C53 0.0241(12) 0.0298(13) 0.0366(14) -0.0012(11) -0.0005(10) -0.0082(10)
C100 0.0340(14) 0.0329(14) 0.0388(15) 0.0020(12) 0.0013(11) -0.0087(11)
C74 0.0255(13) 0.0297(13) 0.0410(15) -0.0029(11) 0.0050(11) 0.0076(10)
N6 0.0373(15) 0.0498(17) 0.088(2) 0.0047(16) 0.0023(15) 0.0035(13)
C52 0.0343(14) 0.0280(14) 0.0447(16) 0.0045(12) -0.0010(12) -0.0032(11)
C23 0.0298(13) 0.0312(14) 0.0427(15) 0.0009(12) 0.0067(11) -0.0063(11)
C51 0.0429(16) 0.0255(14) 0.0504(17) -0.0039(12) 0.0038(13) 0.0023(12)
C50 0.0384(15) 0.0299(14) 0.0379(14) -0.0052(11) 0.0049(12) -0.0012(12)
C37 0.0304(14) 0.0265(13) 0.0439(15) -0.0030(11) 0.0100(11) 0.0044(11)
C58 0.0385(15) 0.0300(14) 0.0370(14) 0.0028(11) 0.0024(12) 0.0002(12)
C41 0.0328(14) 0.0320(14) 0.0433(15) -0.0033(12) 0.0041(12) 0.0075(11)
C71 0.0335(15) 0.0407(16) 0.0418(16) -0.0133(13) 0.0012(12) 0.0041(12)
C34 0.0206(12) 0.0335(14) 0.0581(18) -0.0084(13) 0.0071(12) 0.0013(11)
C35 0.0202(12) 0.0348(15) 0.0556(17) -0.0055(13) 0.0055(11) 0.0013(11)
C82 0.0307(14) 0.0304(14) 0.0440(15) 0.0039(12) -0.0036(11) -0.0114(11)
C111 0.0427(16) 0.0312(14) 0.0462(16) 0.0076(12) 0.0057(13) -0.0023(12)
C93 0.0193(12) 0.0319(14) 0.0570(18) 0.0025(13) 0.0039(11) 0.0000(10)
C114 0.0392(15) 0.0322(14) 0.0393(15) 0.0004(12) 0.0017(12) -0.0001(12)
C86 0.0367(15) 0.0333(14) 0.0393(15) -0.0033(12) 0.0033(12) -0.0107(12)
C9 0.0250(13) 0.0346(15) 0.0589(18) 0.0009(13) 0.0038(12) 0.0035(11)
C105 0.0420(16) 0.0327(15) 0.0419(16) -0.0073(12) 0.0075(12) -0.0083(12)
C8 0.0194(12) 0.0377(15) 0.0630(19) 0.0070(14) 0.0052(12) 0.0021(11)
C94 0.0218(13) 0.0328(14) 0.0509(16) 0.0032(12) 0.0026(11) -0.0037(11)
C55 0.0384(15) 0.0383(15) 0.0363(15) -0.0008(12) 0.0023(12) -0.0113(12)
C26 0.0352(15) 0.0244(13) 0.0605(19) -0.0025(13) 0.0120(13) -0.0041(11)
C64 0.0395(17) 0.0307(15) 0.064(2) 0.0041(14) 0.0126(15) -0.0020(13)
C99 0.0426(17) 0.0438(17) 0.0505(18) 0.0141(14) -0.0085(14) -0.0093(14)
C72 0.0425(17) 0.0275(14) 0.0581(19) -0.0110(13) 0.0046(14) -0.0021(12)
C32 0.0495(18) 0.0379(16) 0.0408(16) -0.0006(13) 0.0080(13) -0.0080(14)
C117 0.0403(16) 0.0334(15) 0.0422(16) -0.0039(12) 0.0032(12) 0.0076(12)
C109 0.0355(15) 0.0237(13) 0.0541(18) -0.0055(12) 0.0008(13) 0.0039(11)
C15 0.0341(15) 0.0395(16) 0.0456(16) 0.0065(13) 0.0059(12) 0.0098(12)
C110 0.0422(16) 0.0247(14) 0.0599(19) 0.0054(13) 0.0035(14) -0.0005(12)
C29 0.0382(16) 0.0377(16) 0.0462(17) -0.0024(13) 0.0049(13) -0.0093(13)
C67 0.0186(12) 0.0354(15) 0.0647(19) -0.0090(14) 0.0009(12) -0.0025(11)
C25 0.0425(17) 0.0316(15) 0.063(2) 0.0112(14) 0.0088(15) 0.0027(13)
C46 0.0473(17) 0.0337(15) 0.0423(16) 0.0038(12) 0.0090(13) 0.0090(13)
C73 0.0429(16) 0.0264(14) 0.0523(18) -0.0011(12) 0.0086(13) 0.0038(12)
C11 0.0313(14) 0.0309(14) 0.0576(18) -0.0102(13) -0.0087(13) 0.0086(12)
C79 0.0421(16) 0.0380(16) 0.0403(15) 0.0020(13) 0.0047(12) 0.0072(13)
C7 0.0398(17) 0.0320(16) 0.068(2) 0.0111(15) -0.0050(16) -0.0004(13)
C76 0.0403(16) 0.0407(16) 0.0386(15) -0.0022(12) 0.0010(12) 0.0123(13)
C24 0.0444(17) 0.0375(16) 0.0468(17) 0.0121(13) 0.0064(13) -0.0031(13)
C40 0.0444(17) 0.0434(17) 0.0471(17) -0.0158(14) -0.0022(14) 0.0036(14)
C102 0.0452(17) 0.0428(17) 0.0371(15) -0.0048(13) 0.0010(13) -0.0094(14)
C68 0.0220(13) 0.0400(16) 0.072(2) -0.0138(15) -0.0007(13) 0.0004(12)
C97 0.0487(18) 0.0237(14) 0.066(2) -0.0016(13) 0.0051(15) 0.0009(13)
C83 0.0468(18) 0.0276(15) 0.076(2) 0.0060(15) -0.0139(17) -0.0028(13)
C39 0.0464(18) 0.0332(16) 0.072(2) -0.0187(16) 0.0058(16) -0.0065(14)
N12 0.0360(17) 0.068(2) 0.135(3) -0.042(2) -0.0038(18) 0.0022(15)
C98 0.0487(19) 0.0288(15) 0.076(2) 0.0153(15) -0.0078(17) 0.0027(13)
C66 0.055(2) 0.0307(16) 0.077(2) -0.0111(16) -0.0069(18) 0.0024(15)
C38 0.0452(17) 0.0262(14) 0.063(2) -0.0036(13) 0.0138(15) -0.0010(12)
C113 0.0453(18) 0.063(2) 0.0518(19) -0.0137(17) 0.0078(15) 0.0057(16)
C91 0.058(2) 0.058(2) 0.0382(16) 0.0109(15) -0.0031(14) -0.0216(17)
C20 0.056(2) 0.066(2) 0.0448(18) -0.0205(16) -0.0082(15) 0.0241(18)
C115 0.052(2) 0.0485(19) 0.0501(19) -0.0020(15) -0.0082(15) 0.0026(16)
C85 0.053(2) 0.0475(19) 0.058(2) -0.0267(16) 0.0168(16) -0.0107(16)
C84 0.0452(19) 0.0321(17) 0.095(3) -0.0158(18) 0.0025(18) 0.0056(14)
C17 0.062(2) 0.067(2) 0.0373(17) -0.0074(16) 0.0066(15) 0.0126(18)
C31 0.0406(18) 0.060(2) 0.063(2) -0.0164(17) 0.0096(15) 0.0014(16)
C5 0.055(2) 0.0322(17) 0.089(3) -0.0093(17) 0.0178(19) -0.0066(15)
C43 0.066(2) 0.0429(18) 0.0442(17) 0.0016(14) 0.0041(16) 0.0131(16)
C65 0.049(2) 0.065(2) 0.058(2) -0.0025(18) 0.0035(16) -0.0066(17)
C75 0.0420(18) 0.071(2) 0.058(2) -0.0067(18) -0.0108(15) 0.0205(17)
C12 0.054(2) 0.0272(16) 0.107(3) -0.0096(19) -0.012(2) 0.0012(15)
C59 0.062(2) 0.0485(19) 0.053(2) 0.0082(16) -0.0165(17) -0.0034(17)
C88 0.088(3) 0.0467(19) 0.0358(16) 0.0040(14) 0.0003(17) -0.0196(19)
C101 0.069(2) 0.072(3) 0.0429(18) -0.0157(17) 0.0067(16) -0.032(2)
C44 0.057(2) 0.065(2) 0.056(2) 0.0106(18) 0.0097(17) 0.0047(18)
C57 0.053(2) 0.065(2) 0.056(2) 0.0221(18) 0.0071(16) -0.0067(18)
N5 0.046(2) 0.078(3) 0.169(4) -0.057(3) 0.024(2) -0.0091(18)
F1 0.125(3) 0.162(4) 0.158(3) 0.017(3) -0.013(3) -0.059(3)
C78 0.0446(19) 0.063(2) 0.070(2) 0.0220(19) 0.0123(17) 0.0004(17)
C56 0.0431(19) 0.096(3) 0.0489(19) -0.0139(19) 0.0157(15) -0.0197(19)
C14 0.051(2) 0.060(2) 0.082(3) 0.038(2) 0.0147(19) 0.0092(18)
C28 0.050(2) 0.078(3) 0.065(2) -0.001(2) -0.0103(18) -0.023(2)
C87 0.056(2) 0.076(3) 0.053(2) 0.0144(19) 0.0007(17) -0.0017(19)
C6 0.058(2) 0.073(3) 0.059(2) 0.010(2) 0.0023(18) -0.002(2)
C106 0.064(2) 0.057(2) 0.078(3) 0.011(2) -0.024(2) -0.0293(19)
C13 0.059(2) 0.0316(19) 0.135(4) 0.021(2) 0.000(3) -0.0070(17)
C118 0.060(2) 0.083(3) 0.047(2) -0.0112(19) -0.0006(17) -0.004(2)
C80 0.048(2) 0.096(3) 0.074(3) 0.041(2) 0.0008(18) 0.007(2)
C47 0.058(2) 0.063(2) 0.086(3) -0.016(2) -0.022(2) 0.029(2)
C103 0.070(3) 0.079(3) 0.058(2) -0.013(2) 0.0235(19) -0.025(2)
C116 0.051(2) 0.113(4) 0.056(2) -0.004(2) 0.0168(18) 0.014(2)
C30 0.063(3) 0.108(4) 0.048(2) -0.010(2) 0.0110(18) 0.008(2)
C90 0.047(2) 0.114(4) 0.057(2) 0.017(2) -0.0036(17) -0.030(2)
C77 0.050(2) 0.143(5) 0.045(2) 0.011(2) 0.0075(17) 0.012(3)
C19 0.049(2) 0.109(4) 0.068(2) -0.030(2) -0.0090(18) 0.031(2)
C54 0.050(2) 0.170(5) 0.0381(19) 0.012(3) -0.0010(16) 0.014(3)
C136 0.092(4) 0.073(3) 0.080(3) 0.023(2) -0.003(3) -0.027(3)
C135 0.082(3) 0.083(3) 0.068(3) 0.021(2) 0.019(2) 0.001(3)
C134 0.082(3) 0.090(3) 0.064(3) 0.014(2) -0.008(2) 0.002(3)
C133 0.073(3) 0.116(4) 0.081(3) 0.016(3) 0.003(3) 0.024(3)
C132 0.108(4) 0.073(3) 0.100(4) 0.030(3) 0.030(3) 0.038(3)
C131 0.196(7) 0.046(2) 0.066(3) 0.010(2) 0.020(4) -0.002(3)
C33 0.0370(19) 0.124(4) 0.095(3) -0.060(3) 0.006(2) -0.010(2)
C92 0.065(3) 0.156(5) 0.059(2) 0.030(3) -0.014(2) -0.045(3)
C21 0.058(2) 0.149(4) 0.069(3) -0.038(3) -0.019(2) 0.042(3)
C42 0.079(3) 0.121(4) 0.098(3) 0.054(3) 0.022(3) 0.051(3)
C104 0.069(2) 0.143(3) 0.062(2) -0.018(2) 0.0168(19) -0.036(2)
C89 0.054(3) 0.089(5) 0.055(3) 0.026(3) -0.001(3) -0.029(3)
C16 0.110(4) 0.108(4) 0.089(3) -0.027(3) -0.039(3) 0.057(3)
C18 0.077(4) 0.081(5) 0.045(3) -0.019(3) -0.006(3) 0.038(4)
C45 0.050(4) 0.063(4) 0.052(4) 0.003(3) 0.007(3) 0.004(3)
C45A 0.047(4) 0.087(9) 0.035(3) 0.005(4) 0.005(3) 0.031(5)
C18A 0.083(7) 0.084(7) 0.083(7) -0.001(2) 0.006(2) 0.001(2)
C89A 0.065(6) 0.065(6) 0.065(6) 0.001(2) 0.004(2) -0.001(2)

loop_
_atom_type_symbol
_atom_type_description
_atom_type_scat_dispersion_real
_atom_type_scat_dispersion_imag
_atom_type_scat_source
C C 0.0181 0.0091 'International Tables Vol C Tables 4.2.6.8 and 6.1.1.4'
H H 0.0000 0.0000 'International Tables Vol C Tables 4.2.6.8 and 6.1.1.4'
F F 0.0727 0.0534 'International Tables Vol C Tables 4.2.6.8 and 6.1.1.4'
N N 0.0311 0.0180 'International Tables Vol C Tables 4.2.6.8 and 6.1.1.4'
P P 0.2955 0.4335 'International Tables Vol C Tables 4.2.6.8 and 6.1.1.4'

loop_
_geom_angle_atom_site_label_1
_geom_angle_atom_site_label_2
_geom_angle_atom_site_label_3
_geom_angle
_geom_angle_site_symmetry_1
_geom_angle_site_symmetry_3
_geom_angle_publ_flag
P4 P3 H3 122(3) . . ?
C60 P3 P4 41.82(8) . . ?
C60 P3 H3 109(2) . . ?
C62 P3 P4 41.79(8) . . ?
C62 P3 C60 83.61(12) . . ?
C62 P3 H3 117(3) . . ?
C60 P4 P3 41.56(8) . . ?
C60 P4 C62 82.76(12) . . ?
C62 P4 P3 41.19(8) . . ?
C1 P1 P2 41.83(8) . . ?
C3 P1 P2 41.72(8) . . ?
C3 P1 C1 83.54(12) . . ?
P1 P2 H2 114(3) . . ?
C1 P2 P1 41.53(8) . . ?
C1 P2 H2 109(3) . . ?
C3 P2 P1 41.46(8) . . ?
C3 P2 C1 82.99(11) . . ?
C3 P2 H2 108(3) . . ?
C63 N10 C95 123.3(2) . . ?
C63 N10 C94 110.7(2) . . ?
C95 N10 C94 123.3(2) . . ?
C4 N3 C36 123.7(2) . . ?
C4 N3 C34 111.3(2) . . ?
C36 N3 C34 122.8(2) . . ?
C61 N7 C81 124.2(2) . . ?
C61 N7 C67 112.0(2) . . ?
C81 N7 C67 123.3(2) . . ?
C2 N1 C22 124.1(2) . . ?
C2 N1 C8 111.8(2) . . ?
C22 N1 C8 123.0(2) . . ?
C61 N8 C69 123.8(2) . . ?
C61 N8 C68 111.9(2) . . ?
C69 N8 C68 123.5(2) . . ?
C4 N4 C48 124.1(2) . . ?
C4 N4 C35 111.6(2) . . ?
C48 N4 C35 123.4(2) . . ?
C63 N9 C107 123.6(2) . . ?
C63 N9 C93 111.5(2) . . ?
C107 N9 C93 123.2(2) . . ?
C2 N2 C10 124.0(2) . . ?
C2 N2 C9 111.6(2) . . ?
C10 N2 C9 124.2(2) . . ?
N1 C2 N2 110.0(2) . . ?
N1 C2 C1 125.0(2) . . ?
N2 C2 C1 125.0(2) . . ?
N7 C61 N8 108.8(2) . . ?
N7 C61 C60 125.7(2) . . ?
N8 C61 C60 125.5(2) . . ?
N3 C4 C3 125.5(2) . . ?
N4 C4 N3 109.5(2) . . ?
N4 C4 C3 125.0(2) . . ?
C82 C81 N7 118.4(2) . . ?
C82 C81 C86 122.5(3) . . ?
C86 C81 N7 119.1(2) . . ?
N10 C63 C62 124.8(2) . . ?
N9 C63 N10 110.0(2) . . ?
N9 C63 C62 125.2(2) . . ?
C96 C95 N10 118.3(2) . . ?
C100 C95 N10 119.6(2) . . ?
C100 C95 C96 122.0(2) . . ?
P3 C60 P4 96.62(12) . . ?
C61 C60 P3 131.47(19) . . ?
C61 C60 P4 131.90(19) . . ?
P1 C1 P2 96.64(12) . . ?
C2 C1 P1 131.52(19) . . ?
C2 C1 P2 131.82(19) . . ?
C49 C48 N4 119.0(2) . . ?
C53 C48 N4 118.5(2) . . ?
C53 C48 C49 122.5(2) . . ?
C70 C69 N8 118.7(2) . . ?
C74 C69 N8 118.2(2) . . ?
C74 C69 C70 123.0(2) . . ?
P3 C62 P4 97.01(12) . . ?
C63 C62 P3 131.62(19) . . ?
C63 C62 P4 131.37(19) . . ?
P1 C3 P2 96.83(12) . . ?
C4 C3 P1 131.53(19) . . ?
C4 C3 P2 131.63(19) . . ?
C69 C70 C79 122.9(3) . . ?
C71 C70 C69 116.9(3) . . ?
C71 C70 C79 120.2(3) . . ?
C27 C22 N1 118.5(2) . . ?
C23 C22 N1 118.8(2) . . ?
C23 C22 C27 122.7(2) . . ?
C37 C36 N3 118.1(2) . . ?
C37 C36 C41 122.6(2) . . ?
C41 C36 N3 119.4(2) . . ?
C108 C107 N9 118.0(2) . . ?
C112 C107 N9 119.6(2) . . ?
C112 C107 C108 122.4(2) . . ?
C48 C49 C58 123.2(2) . . ?
C50 C49 C48 116.9(2) . . ?
C50 C49 C58 119.9(2) . . ?
C15 C10 N2 119.6(2) . . ?
C15 C10 C11 122.1(3) . . ?
C11 C10 N2 118.3(3) . . ?
C107 C108 C117 121.7(2) . . ?
C109 C108 C107 117.2(3) . . ?
C109 C108 C117 121.1(3) . . ?
C95 C96 C105 121.8(2) . . ?
C97 C96 C95 117.8(3) . . ?
C97 C96 C105 120.5(3) . . ?
C22 C27 C29 121.9(3) . . ?
C26 C27 C22 117.3(3) . . ?
C26 C27 C29 120.8(3) . . ?
C107 C112 C114 122.9(2) . . ?
C111 C112 C107 117.6(3) . . ?
C111 C112 C114 119.5(3) . . ?
C48 C53 C55 121.9(2) . . ?
C52 C53 C48 117.9(2) . . ?
C52 C53 C55 120.2(3) . . ?
C95 C100 C102 122.8(3) . . ?
C99 C100 C95 117.5(3) . . ?
C99 C100 C102 119.7(3) . . ?
C69 C74 C76 122.8(3) . . ?
C73 C74 C69 117.2(3) . . ?
C73 C74 C76 119.9(3) . . ?
C53 C52 H52 119.5 . . ?
C51 C52 C53 120.9(3) . . ?
C51 C52 H52 119.5 . . ?
C22 C23 C32 122.3(3) . . ?
C22 C23 C24 117.0(3) . . ?
C24 C23 C32 120.7(3) . . ?
C52 C51 H51 119.9 . . ?
C52 C51 C50 120.2(3) . . ?
C50 C51 H51 119.9 . . ?
C49 C50 H50 119.2 . . ?
C51 C50 C49 121.5(3) . . ?
C51 C50 H50 119.2 . . ?
C36 C37 C46 122.4(3) . . ?
C38 C37 C36 118.0(3) . . ?
C38 C37 C46 119.7(3) . . ?
C49 C58 H58 108.3 . . ?
C49 C58 C59 111.0(2) . . ?
C49 C58 C57 111.2(2) . . ?
C59 C58 H58 108.3 . . ?
C59 C58 C57 109.7(3) . . ?
C57 C58 H58 108.3 . . ?
C36 C41 C40 116.9(3) . . ?
C36 C41 C43 123.1(3) . . ?
C40 C41 C43 120.0(3) . . ?
C70 C71 H71 119.4 . . ?
C72 C71 C70 121.1(3) . . ?
C72 C71 H71 119.4 . . ?
N3 C34 H34A 111.2 . . ?
N3 C34 H34B 111.2 . . ?
N3 C34 C35 103.0(2) . . ?
H34A C34 H34B 109.1 . . ?
C35 C34 H34A 111.2 . . ?
C35 C34 H34B 111.2 . . ?
N4 C35 C34 102.8(2) . . ?
N4 C35 H35A 111.2 . . ?
N4 C35 H35B 111.2 . . ?
C34 C35 H35A 111.2 . . ?
C34 C35 H35B 111.2 . . ?
H35A C35 H35B 109.1 . . ?
C81 C82 C91 122.7(3) . . ?
C83 C82 C81 117.9(3) . . ?
C83 C82 C91 119.3(3) . . ?
C112 C111 H111 119.3 . . ?
C110 C111 C112 121.4(3) . . ?
C110 C111 H111 119.3 . . ?
N9 C93 H93A 111.3 . . ?
N9 C93 H93B 111.3 . . ?
N9 C93 C94 102.5(2) . . ?
H93A C93 H93B 109.2 . . ?
C94 C93 H93A 111.3 . . ?
C94 C93 H93B 111.3 . . ?
C112 C114 H114 107.9 . . ?
C112 C114 C113 111.0(2) . . ?
C113 C114 H114 107.9 . . ?
C115 C114 C112 111.7(2) . . ?
C115 C114 H114 107.9 . . ?
C115 C114 C113 110.2(3) . . ?
C81 C86 C88 122.3(3) . . ?
C85 C86 C81 117.2(3) . . ?
C85 C86 C88 120.5(3) . . ?
N2 C9 H9A 111.1 . . ?
N2 C9 H9B 111.1 . . ?
N2 C9 C8 103.2(2) . . ?
H9A C9 H9B 109.1 . . ?
C8 C9 H9A 111.1 . . ?
C8 C9 H9B 111.1 . . ?
C96 C105 H105 107.8 . . ?
C106 C105 C96 111.2(3) . . ?
C106 C105 H105 107.8 . . ?
C106 C105 C104 110.5(3) . . ?
C104 C105 C96 111.5(3) . . ?
C104 C105 H105 107.8 . . ?
N1 C8 C9 103.3(2) . . ?
N1 C8 H8A 111.1 . . ?
N1 C8 H8B 111.1 . . ?
C9 C8 H8A 111.1 . . ?
C9 C8 H8B 111.1 . . ?
H8A C8 H8B 109.1 . . ?
N10 C94 C93 103.3(2) . . ?
N10 C94 H94A 111.1 . . ?
N10 C94 H94B 111.1 . . ?
C93 C94 H94A 111.1 . . ?
C93 C94 H94B 111.1 . . ?
H94A C94 H94B 109.1 . . ?
C53 C55 H55 107.9 . . ?
C56 C55 C53 111.1(2) . . ?
C56 C55 H55 107.9 . . ?
C56 C55 C54 109.8(3) . . ?
C54 C55 C53 112.1(3) . . ?
C54 C55 H55 107.9 . . ?
C27 C26 H26 119.5 . . ?
C25 C26 C27 121.0(3) . . ?
C25 C26 H26 119.5 . . ?
N11 C64 C65 178.3(4) . . ?
C100 C99 H99 119.4 . . ?
C98 C99 C100 121.1(3) . . ?
C98 C99 H99 119.4 . . ?
C71 C72 H72 119.7 . . ?
C73 C72 C71 120.6(3) . . ?
C73 C72 H72 119.7 . . ?
C23 C32 H32 107.8 . . ?
C23 C32 C33 111.8(3) . . ?
C31 C32 C23 112.1(3) . . ?
C31 C32 H32 107.8 . . ?
C31 C32 C33 109.3(3) . . ?
C33 C32 H32 107.8 . . ?
C108 C117 H117 107.9 . . ?
C108 C117 C118 113.5(3) . . ?
C108 C117 C116 110.2(3) . . ?
C118 C117 H117 107.9 . . ?
C116 C117 H117 107.9 . . ?
C116 C117 C118 109.3(3) . . ?
C108 C109 H109 119.3 . . ?
C110 C109 C108 121.4(3) . . ?
C110 C109 H109 119.3 . . ?
C10 C15 C17 121.8(3) . . ?
C14 C15 C10 117.1(3) . . ?
C14 C15 C17 121.1(3) . . ?
C111 C110 C109 119.9(3) . . ?
C111 C110 H110 120.0 . . ?
C109 C110 H110 120.0 . . ?
C27 C29 H29 107.9 . . ?
C27 C29 C28 110.2(3) . . ?
C27 C29 C30 112.5(3) . . ?
C28 C29 H29 107.9 . . ?
C30 C29 H29 107.9 . . ?
C30 C29 C28 110.4(3) . . ?
N7 C67 H67A 111.1 . . ?
N7 C67 H67B 111.1 . . ?
N7 C67 C68 103.4(2) . . ?
H67A C67 H67B 109.1 . . ?
C68 C67 H67A 111.1 . . ?
C68 C67 H67B 111.1 . . ?
C26 C25 H25 119.7 . . ?
C24 C25 C26 120.7(3) . . ?
C24 C25 H25 119.7 . . ?
C37 C46 H46 112.6 . . ?
C37 C46 H46A 102.8 . . ?
C37 C46 C45 105.8(4) . . ?
C47 C46 C37 112.1(3) . . ?
C47 C46 H46 112.6 . . ?
C47 C46 H46A 102.8 . . ?
C47 C46 C45 100.2(6) . . ?
C45 C46 H46 112.6 . . ?
C45A C46 C37 115.7(4) . . ?
C45A C46 H46A 102.8 . . ?
C45A C46 C47 117.9(5) . . ?
C74 C73 H73 119.4 . . ?
C72 C73 C74 121.1(3) . . ?
C72 C73 H73 119.4 . . ?
C10 C11 C20 122.0(3) . . ?
C12 C11 C10 117.8(3) . . ?
C12 C11 C20 120.1(3) . . ?
C70 C79 H79 108.1 . . ?
C70 C79 C78 111.6(3) . . ?
C70 C79 C80 112.0(3) . . ?
C78 C79 H79 108.1 . . ?
C80 C79 H79 108.1 . . ?
C80 C79 C78 108.8(3) . . ?
N6 C7 C6 177.6(4) . . ?
C74 C76 H76 107.9 . . ?
C74 C76 C75 111.1(2) . . ?
C74 C76 C77 111.9(3) . . ?
C75 C76 H76 107.9 . . ?
C75 C76 C77 110.1(3) . . ?
C77 C76 H76 107.9 . . ?
C23 C24 H24 119.3 . . ?
C25 C24 C23 121.3(3) . . ?
C25 C24 H24 119.3 . . ?
C41 C40 H40 119.4 . . ?
C39 C40 C41 121.2(3) . . ?
C39 C40 H40 119.4 . . ?
C100 C102 H102 107.9 . . ?
C100 C102 C101 110.8(3) . . ?
C101 C102 H102 107.9 . . ?
C103 C102 C100 112.2(3) . . ?
C103 C102 H102 107.9 . . ?
C103 C102 C101 110.1(3) . . ?
N8 C68 C67 103.5(2) . . ?
N8 C68 H68A 111.1 . . ?
N8 C68 H68B 111.1 . . ?
C67 C68 H68A 111.1 . . ?
C67 C68 H68B 111.1 . . ?
H68A C68 H68B 109.0 . . ?
C96 C97 H97 119.5 . . ?
C98 C97 C96 121.0(3) . . ?
C98 C97 H97 119.5 . . ?
C82 C83 H83 119.7 . . ?
C84 C83 C82 120.7(3) . . ?
C84 C83 H83 119.7 . . ?
C40 C39 H39 119.5 . . ?
C40 C39 C38 121.0(3) . . ?
C38 C39 H39 119.5 . . ?
C99 C98 H98 119.8 . . ?
C97 C98 C99 120.5(3) . . ?
C97 C98 H98 119.8 . . ?
N12 C66 C65 178.1(4) . . ?
C37 C38 H38 119.8 . . ?
C39 C38 C37 120.3(3) . . ?
C39 C38 H38 119.8 . . ?
C114 C113 H11A 109.5 . . ?
C114 C113 H11B 109.5 . . ?
C114 C113 H11C 109.5 . . ?
H11A C113 H11B 109.5 . . ?
H11A C113 H11C 109.5 . . ?
H11B C113 H11C 109.5 . . ?
C82 C91 H91 108.0 . . ?
C82 C91 C90 110.4(3) . . ?
C82 C91 C92 112.8(3) . . ?
C90 C91 H91 108.0 . . ?
C92 C91 H91 108.0 . . ?
C92 C91 C90 109.5(3) . . ?
C11 C20 H20 107.7 . . ?
C11 C20 C19 110.2(3) . . ?
C11 C20 C21 113.3(4) . . ?
C19 C20 H20 107.7 . . ?
C19 C20 C21 110.0(3) . . ?
C21 C20 H20 107.7 . . ?
C114 C115 H11D 109.5 . . ?
C114 C115 H11E 109.5 . . ?
C114 C115 H11F 109.5 . . ?
H11D C115 H11E 109.5 . . ?
H11D C115 H11F 109.5 . . ?
H11E C115 H11F 109.5 . . ?
C86 C85 H85 119.5 . . ?
C84 C85 C86 121.0(3) . . ?
C84 C85 H85 119.5 . . ?
C83 C84 C85 120.8(3) . . ?
C83 C84 H84 119.6 . . ?
C85 C84 H84 119.6 . . ?
C15 C17 H17 104.3 . . ?
C15 C17 H17A 114.0 . . ?
C15 C17 C18A 98.4(9) . . ?
C16 C17 C15 114.4(3) . . ?
C16 C17 H17 104.3 . . ?
C16 C17 H17A 114.0 . . ?
C16 C17 C18 112.5(4) . . ?
C16 C17 C18A 100.0(9) . . ?
C18 C17 C15 115.4(4) . . ?
C18 C17 H17 104.3 . . ?
C18A C17 H17A 114.0 . . ?
C32 C31 H31A 109.5 . . ?
C32 C31 H31B 109.5 . . ?
C32 C31 H31C 109.5 . . ?
H31A C31 H31B 109.5 . . ?
H31A C31 H31C 109.5 . . ?
H31B C31 H31C 109.5 . . ?
N5 C5 C6 178.2(5) . . ?
C41 C43 H43 108.0 . . ?
C41 C43 C42 111.4(3) . . ?
C44 C43 C41 111.8(3) . . ?
C44 C43 H43 108.0 . . ?
C44 C43 C42 109.5(3) . . ?
C42 C43 H43 108.0 . . ?
C64 C65 C66 122.1(4) . . ?
C64 C65 H65 119.0 . . ?
C66 C65 H65 119.0 . . ?
C76 C75 H75A 109.5 . . ?
C76 C75 H75B 109.5 . . ?
C76 C75 H75C 109.5 . . ?
H75A C75 H75B 109.5 . . ?
H75A C75 H75C 109.5 . . ?
H75B C75 H75C 109.5 . . ?
C11 C12 H12 119.4 . . ?
C13 C12 C11 121.1(4) . . ?
C13 C12 H12 119.4 . . ?
C58 C59 H59A 109.5 . . ?
C58 C59 H59B 109.5 . . ?
C58 C59 H59C 109.5 . . ?
H59A C59 H59B 109.5 . . ?
H59A C59 H59C 109.5 . . ?
H59B C59 H59C 109.5 . . ?
C86 C88 H88 110.0 . . ?
C86 C88 H88A 99.8 . . ?
C86 C88 C87 112.0(3) . . ?
C86 C88 C89 107.1(4) . . ?
C87 C88 H88 110.0 . . ?
C87 C88 H88A 99.8 . . ?
C87 C88 C89 107.7(3) . . ?
C89 C88 H88 110.0 . . ?
C89A C88 C86 125.5(10) . . ?
C89A C88 H88A 99.8 . . ?
C89A C88 C87 113.9(8) . . ?
C102 C101 H10A 109.5 . . ?
C102 C101 H10B 109.5 . . ?
C102 C101 H10C 109.5 . . ?
H10A C101 H10B 109.5 . . ?
H10A C101 H10C 109.5 . . ?
H10B C101 H10C 109.5 . . ?
C43 C44 H44A 109.5 . . ?
C43 C44 H44B 109.5 . . ?
C43 C44 H44C 109.5 . . ?
H44A C44 H44B 109.5 . . ?
H44A C44 H44C 109.5 . . ?
H44B C44 H44C 109.5 . . ?
C58 C57 H57A 109.5 . . ?
C58 C57 H57B 109.5 . . ?
C58 C57 H57C 109.5 . . ?
H57A C57 H57B 109.5 . . ?
H57A C57 H57C 109.5 . . ?
H57B C57 H57C 109.5 . . ?
C79 C78 H78A 109.5 . . ?
C79 C78 H78B 109.5 . . ?
C79 C78 H78C 109.5 . . ?
H78A C78 H78B 109.5 . . ?
H78A C78 H78C 109.5 . . ?
H78B C78 H78C 109.5 . . ?
C55 C56 H56A 109.5 . . ?
C55 C56 H56B 109.5 . . ?
C55 C56 H56C 109.5 . . ?
H56A C56 H56B 109.5 . . ?
H56A C56 H56C 109.5 . . ?
H56B C56 H56C 109.5 . . ?
C15 C14 H14 119.4 . . ?
C13 C14 C15 121.2(4) . . ?
C13 C14 H14 119.4 . . ?
C29 C28 H28A 109.5 . . ?
C29 C28 H28B 109.5 . . ?
C29 C28 H28C 109.5 . . ?
H28A C28 H28B 109.5 . . ?
H28A C28 H28C 109.5 . . ?
H28B C28 H28C 109.5 . . ?
C88 C87 H87A 109.5 . . ?
C88 C87 H87B 109.5 . . ?
C88 C87 H87C 109.5 . . ?
H87A C87 H87B 109.5 . . ?
H87A C87 H87C 109.5 . . ?
H87B C87 H87C 109.5 . . ?
C7 C6 C5 123.0(4) . . ?
C7 C6 H6 118.5 . . ?
C5 C6 H6 118.5 . . ?
C105 C106 H10D 109.5 . . ?
C105 C106 H10E 109.5 . . ?
C105 C106 H10F 109.5 . . ?
H10D C106 H10E 109.5 . . ?
H10D C106 H10F 109.5 . . ?
H10E C106 H10F 109.5 . . ?
C12 C13 C14 120.6(4) . . ?
C12 C13 H13 119.7 . . ?
C14 C13 H13 119.7 . . ?
C117 C118 H11G 109.5 . . ?
C117 C118 H11H 109.5 . . ?
C117 C118 H11I 109.5 . . ?
H11G C118 H11H 109.5 . . ?
H11G C118 H11I 109.5 . . ?
H11H C118 H11I 109.5 . . ?
C79 C80 H80A 109.5 . . ?
C79 C80 H80B 109.5 . . ?
C79 C80 H80C 109.5 . . ?
H80A C80 H80B 109.5 . . ?
H80A C80 H80C 109.5 . . ?
H80B C80 H80C 109.5 . . ?
C46 C47 H47A 109.5 . . ?
C46 C47 H47B 109.5 . . ?
C46 C47 H47C 109.5 . . ?
H47A C47 H47B 109.5 . . ?
H47A C47 H47C 109.5 . . ?
H47B C47 H47C 109.5 . . ?
C102 C103 H10G 109.5 . . ?
C102 C103 H10H 109.5 . . ?
C102 C103 H10I 109.5 . . ?
H10G C103 H10H 109.5 . . ?
H10G C103 H10I 109.5 . . ?
H10H C103 H10I 109.5 . . ?
C117 C116 H11J 109.5 . . ?
C117 C116 H11K 109.5 . . ?
C117 C116 H11L 109.5 . . ?
H11J C116 H11K 109.5 . . ?
H11J C116 H11L 109.5 . . ?
H11K C116 H11L 109.5 . . ?
C29 C30 H30A 109.5 . . ?
C29 C30 H30B 109.5 . . ?
C29 C30 H30C 109.5 . . ?
H30A C30 H30B 109.5 . . ?
H30A C30 H30C 109.5 . . ?
H30B C30 H30C 109.5 . . ?
C91 C90 H90A 109.5 . . ?
C91 C90 H90B 109.5 . . ?
C91 C90 H90C 109.5 . . ?
H90A C90 H90B 109.5 . . ?
H90A C90 H90C 109.5 . . ?
H90B C90 H90C 109.5 . . ?
C76 C77 H77A 109.5 . . ?
C76 C77 H77B 109.5 . . ?
C76 C77 H77C 109.5 . . ?
H77A C77 H77B 109.5 . . ?
H77A C77 H77C 109.5 . . ?
H77B C77 H77C 109.5 . . ?
C20 C19 H19A 109.5 . . ?
C20 C19 H19B 109.5 . . ?
C20 C19 H19C 109.5 . . ?
H19A C19 H19B 109.5 . . ?
H19A C19 H19C 109.5 . . ?
H19B C19 H19C 109.5 . . ?
C55 C54 H54A 109.5 . . ?
C55 C54 H54B 109.5 . . ?
C55 C54 H54C 109.5 . . ?
H54A C54 H54B 109.5 . . ?
H54A C54 H54C 109.5 . . ?
H54B C54 H54C 109.5 . . ?
C135 C136 F1 114.7(3) . . ?
C135 C136 C131 120.0 . . ?
C131 C136 F1 125.3(3) . . ?
C136 C135 H135 120.0 . . ?
C134 C135 C136 120.0 . . ?
C134 C135 H135 120.0 . . ?
C135 C134 H134 120.0 . . ?
C135 C134 C133 120.0 . . ?
C133 C134 H134 120.0 . . ?
C134 C133 H133 120.0 . . ?
C132 C133 C134 120.0 . . ?
C132 C133 H133 120.0 . . ?
C133 C132 H132 120.0 . . ?
C131 C132 C133 120.0 . . ?
C131 C132 H132 120.0 . . ?
C136 C131 H131 120.0 . . ?
C132 C131 C136 120.0 . . ?
C132 C131 H131 120.0 . . ?
C32 C33 H33A 109.5 . . ?
C32 C33 H33B 109.5 . . ?
C32 C33 H33C 109.5 . . ?
H33A C33 H33B 109.5 . . ?
H33A C33 H33C 109.5 . . ?
H33B C33 H33C 109.5 . . ?
C91 C92 H92A 109.5 . . ?
C91 C92 H92B 109.5 . . ?
C91 C92 H92C 109.5 . . ?
H92A C92 H92B 109.5 . . ?
H92A C92 H92C 109.5 . . ?
H92B C92 H92C 109.5 . . ?
C20 C21 H21A 109.5 . . ?
C20 C21 H21B 109.5 . . ?
C20 C21 H21C 109.5 . . ?
H21A C21 H21B 109.5 . . ?
H21A C21 H21C 109.5 . . ?
H21B C21 H21C 109.5 . . ?
C43 C42 H42A 109.5 . . ?
C43 C42 H42B 109.5 . . ?
C43 C42 H42C 109.5 . . ?
H42A C42 H42B 109.5 . . ?
H42A C42 H42C 109.5 . . ?
H42B C42 H42C 109.5 . . ?
C105 C104 H10J 109.5 . . ?
C105 C104 H10K 109.5 . . ?
C105 C104 H10L 109.5 . . ?
H10J C104 H10K 109.5 . . ?
H10J C104 H10L 109.5 . . ?
H10K C104 H10L 109.5 . . ?
C88 C89 H89A 109.5 . . ?
C88 C89 H89B 109.5 . . ?
C88 C89 H89C 109.5 . . ?
H89A C89 H89B 109.5 . . ?
H89A C89 H89C 109.5 . . ?
H89B C89 H89C 109.5 . . ?
C17 C16 H16A 109.5 . . ?
C17 C16 H16B 109.5 . . ?
C17 C16 H16C 109.5 . . ?
H16A C16 H16B 109.5 . . ?
H16A C16 H16C 109.5 . . ?
H16B C16 H16C 109.5 . . ?
C17 C18 H18A 109.5 . . ?
C17 C18 H18B 109.5 . . ?
C17 C18 H18C 109.5 . . ?
H18A C18 H18B 109.5 . . ?
H18A C18 H18C 109.5 . . ?
H18B C18 H18C 109.5 . . ?
C46 C45 H45A 109.5 . . ?
C46 C45 H45B 109.5 . . ?
C46 C45 H45C 109.5 . . ?
H45A C45 H45B 109.5 . . ?
H45A C45 H45C 109.5 . . ?
H45B C45 H45C 109.5 . . ?
C46 C45A H45D 109.5 . . ?
C46 C45A H45E 109.5 . . ?
C46 C45A H45F 109.5 . . ?
H45D C45A H45E 109.5 . . ?
H45D C45A H45F 109.5 . . ?
H45E C45A H45F 109.5 . . ?
C17 C18A H18D 109.5 . . ?
C17 C18A H18E 109.5 . . ?
C17 C18A H18F 109.5 . . ?
H18D C18A H18E 109.5 . . ?
H18D C18A H18F 109.5 . . ?
H18E C18A H18F 109.5 . . ?
C88 C89A H89D 109.5 . . ?
C88 C89A H89E 109.5 . . ?
C88 C89A H89F 109.5 . . ?
H89D C89A H89E 109.5 . . ?
H89D C89A H89F 109.5 . . ?
H89E C89A H89F 109.5 . . ?

loop_
_geom_bond_atom_site_label_1
_geom_bond_atom_site_label_2
_geom_bond_distance
_geom_bond_site_symmetry_2
_geom_bond_publ_flag
P3 P4 2.6463(10) . ?
P3 C60 1.767(3) . ?
P3 C62 1.756(3) . ?
P3 H3 1.22(4) . ?
P4 C60 1.776(3) . ?
P4 C62 1.777(2) . ?
P1 P2 2.6365(10) . ?
P1 C1 1.760(2) . ?
P1 C3 1.758(3) . ?
P2 C1 1.770(3) . ?
P2 C3 1.767(2) . ?
P2 H2 1.35(6) . ?
N10 C63 1.345(3) . ?
N10 C95 1.429(3) . ?
N10 C94 1.478(3) . ?
N3 C4 1.353(3) . ?
N3 C36 1.437(3) . ?
N3 C34 1.468(3) . ?
N7 C61 1.348(3) . ?
N7 C81 1.436(3) . ?
N7 C67 1.469(3) . ?
N1 C2 1.338(3) . ?
N1 C22 1.431(3) . ?
N1 C8 1.471(3) . ?
N8 C61 1.355(3) . ?
N8 C69 1.436(3) . ?
N8 C68 1.465(3) . ?
N4 C4 1.347(3) . ?
N4 C48 1.438(3) . ?
N4 C35 1.467(3) . ?
N9 C63 1.345(3) . ?
N9 C107 1.436(3) . ?
N9 C93 1.473(3) . ?
N2 C2 1.346(3) . ?
N2 C10 1.425(3) . ?
N2 C9 1.474(3) . ?
C2 C1 1.409(3) . ?
C61 C60 1.396(3) . ?
C4 C3 1.408(3) . ?
C81 C82 1.392(4) . ?
C81 C86 1.397(4) . ?
C63 C62 1.410(3) . ?
C95 C96 1.406(4) . ?
C95 C100 1.400(4) . ?
C48 C49 1.406(4) . ?
C48 C53 1.403(4) . ?
C69 C70 1.403(4) . ?
C69 C74 1.402(4) . ?
C70 C71 1.398(4) . ?
C70 C79 1.521(4) . ?
C22 C27 1.402(4) . ?
C22 C23 1.398(4) . ?
C36 C37 1.396(4) . ?
C36 C41 1.400(4) . ?
C107 C108 1.405(4) . ?
C107 C112 1.398(4) . ?
C49 C50 1.392(4) . ?
C49 C58 1.519(4) . ?
C10 C15 1.392(4) . ?
C10 C11 1.407(4) . ?
C108 C117 1.517(4) . ?
C108 C109 1.395(4) . ?
C96 C105 1.522(4) . ?
C96 C97 1.389(4) . ?
N11 C64 1.164(4) . ?
C27 C26 1.400(4) . ?
C27 C29 1.515(4) . ?
C112 C111 1.394(4) . ?
C112 C114 1.524(4) . ?
C53 C52 1.389(4) . ?
C53 C55 1.520(4) . ?
C100 C99 1.387(4) . ?
C100 C102 1.525(4) . ?
C74 C73 1.396(4) . ?
C74 C76 1.511(4) . ?
N6 C7 1.163(5) . ?
C52 H52 0.9500 . ?
C52 C51 1.378(4) . ?
C23 C32 1.518(4) . ?
C23 C24 1.406(4) . ?
C51 H51 0.9500 . ?
C51 C50 1.387(4) . ?
C50 H50 0.9500 . ?
C37 C46 1.518(4) . ?
C37 C38 1.394(4) . ?
C58 H58 1.0000 . ?
C58 C59 1.523(4) . ?
C58 C57 1.528(4) . ?
C41 C40 1.403(4) . ?
C41 C43 1.515(4) . ?
C71 H71 0.9500 . ?
C71 C72 1.382(4) . ?
C34 H34A 0.9900 . ?
C34 H34B 0.9900 . ?
C34 C35 1.525(4) . ?
C35 H35A 0.9900 . ?
C35 H35B 0.9900 . ?
C82 C83 1.391(4) . ?
C82 C91 1.511(4) . ?
C111 H111 0.9500 . ?
C111 C110 1.374(4) . ?
C93 H93A 0.9900 . ?
C93 H93B 0.9900 . ?
C93 C94 1.518(4) . ?
C114 H114 1.0000 . ?
C114 C113 1.530(4) . ?
C114 C115 1.522(4) . ?
C86 C85 1.394(4) . ?
C86 C88 1.515(4) . ?
C9 H9A 0.9900 . ?
C9 H9B 0.9900 . ?
C9 C8 1.522(4) . ?
C105 H105 1.0000 . ?
C105 C106 1.506(4) . ?
C105 C104 1.511(5) . ?
C8 H8A 0.9900 . ?
C8 H8B 0.9900 . ?
C94 H94A 0.9900 . ?
C94 H94B 0.9900 . ?
C55 H55 1.0000 . ?
C55 C56 1.515(4) . ?
C55 C54 1.518(5) . ?
C26 H26 0.9500 . ?
C26 C25 1.374(5) . ?
C64 C65 1.378(5) . ?
C99 H99 0.9500 . ?
C99 C98 1.384(5) . ?
C72 H72 0.9500 . ?
C72 C73 1.374(4) . ?
C32 H32 1.0000 . ?
C32 C31 1.515(4) . ?
C32 C33 1.534(5) . ?
C117 H117 1.0000 . ?
C117 C118 1.523(5) . ?
C117 C116 1.517(5) . ?
C109 H109 0.9500 . ?
C109 C110 1.384(4) . ?
C15 C17 1.524(5) . ?
C15 C14 1.390(5) . ?
C110 H110 0.9500 . ?
C29 H29 1.0000 . ?
C29 C28 1.530(4) . ?
C29 C30 1.527(5) . ?
C67 H67A 0.9900 . ?
C67 H67B 0.9900 . ?
C67 C68 1.510(4) . ?
C25 H25 0.9500 . ?
C25 C24 1.368(5) . ?
C46 H46 1.0000 . ?
C46 H46A 1.0000 . ?
C46 C47 1.500(4) . ?
C46 C45 1.614(10) . ?
C46 C45A 1.488(7) . ?
C73 H73 0.9500 . ?
C11 C20 1.506(5) . ?
C11 C12 1.378(5) . ?
C79 H79 1.0000 . ?
C79 C78 1.534(4) . ?
C79 C80 1.524(5) . ?
C7 C6 1.377(5) . ?
C76 H76 1.0000 . ?
C76 C75 1.518(4) . ?
C76 C77 1.528(5) . ?
C24 H24 0.9500 . ?
C40 H40 0.9500 . ?
C40 C39 1.365(5) . ?
C102 H102 1.0000 . ?
C102 C101 1.535(4) . ?
C102 C103 1.519(5) . ?
C68 H68A 0.9900 . ?
C68 H68B 0.9900 . ?
C97 H97 0.9500 . ?
C97 C98 1.370(5) . ?
C83 H83 0.9500 . ?
C83 C84 1.366(5) . ?
C39 H39 0.9500 . ?
C39 C38 1.380(5) . ?
N12 C66 1.151(5) . ?
C98 H98 0.9500 . ?
C66 C65 1.382(5) . ?
C38 H38 0.9500 . ?
C113 H11A 0.9800 . ?
C113 H11B 0.9800 . ?
C113 H11C 0.9800 . ?
C91 H91 1.0000 . ?
C91 C90 1.529(5) . ?
C91 C92 1.526(5) . ?
C20 H20 1.0000 . ?
C20 C19 1.521(5) . ?
C20 C21 1.531(5) . ?
C115 H11D 0.9800 . ?
C115 H11E 0.9800 . ?
C115 H11F 0.9800 . ?
C85 H85 0.9500 . ?
C85 C84 1.378(5) . ?
C84 H84 0.9500 . ?
C17 H17 1.0000 . ?
C17 H17A 1.0000 . ?
C17 C16 1.487(5) . ?
C17 C18 1.490(6) . ?
C17 C18A 1.67(2) . ?
C31 H31A 0.9800 . ?
C31 H31B 0.9800 . ?
C31 H31C 0.9800 . ?
C5 N5 1.149(5) . ?
C5 C6 1.388(5) . ?
C43 H43 1.0000 . ?
C43 C44 1.509(5) . ?
C43 C42 1.525(6) . ?
C65 H65 0.9500 . ?
C75 H75A 0.9800 . ?
C75 H75B 0.9800 . ?
C75 H75C 0.9800 . ?
C12 H12 0.9500 . ?
C12 C13 1.361(6) . ?
C59 H59A 0.9800 . ?
C59 H59B 0.9800 . ?
C59 H59C 0.9800 . ?
C88 H88 1.0000 . ?
C88 H88A 1.0000 . ?
C88 C87 1.515(5) . ?
C88 C89 1.611(9) . ?
C88 C89A 1.345(18) . ?
C101 H10A 0.9800 . ?
C101 H10B 0.9800 . ?
C101 H10C 0.9800 . ?
C44 H44A 0.9800 . ?
C44 H44B 0.9800 . ?
C44 H44C 0.9800 . ?
C57 H57A 0.9800 . ?
C57 H57B 0.9800 . ?
C57 H57C 0.9800 . ?
F1 C136 1.4758(19) . ?
C78 H78A 0.9800 . ?
C78 H78B 0.9800 . ?
C78 H78C 0.9800 . ?
C56 H56A 0.9800 . ?
C56 H56B 0.9800 . ?
C56 H56C 0.9800 . ?
C14 H14 0.9500 . ?
C14 C13 1.379(6) . ?
C28 H28A 0.9800 . ?
C28 H28B 0.9800 . ?
C28 H28C 0.9800 . ?
C87 H87A 0.9800 . ?
C87 H87B 0.9800 . ?
C87 H87C 0.9800 . ?
C6 H6 0.9500 . ?
C106 H10D 0.9800 . ?
C106 H10E 0.9800 . ?
C106 H10F 0.9800 . ?
C13 H13 0.9500 . ?
C118 H11G 0.9800 . ?
C118 H11H 0.9800 . ?
C118 H11I 0.9800 . ?
C80 H80A 0.9800 . ?
C80 H80B 0.9800 . ?
C80 H80C 0.9800 . ?
C47 H47A 0.9800 . ?
C47 H47B 0.9800 . ?
C47 H47C 0.9800 . ?
C103 H10G 0.9800 . ?
C103 H10H 0.9800 . ?
C103 H10I 0.9800 . ?
C116 H11J 0.9800 . ?
C116 H11K 0.9800 . ?
C116 H11L 0.9800 . ?
C30 H30A 0.9800 . ?
C30 H30B 0.9800 . ?
C30 H30C 0.9800 . ?
C90 H90A 0.9800 . ?
C90 H90B 0.9800 . ?
C90 H90C 0.9800 . ?
C77 H77A 0.9800 . ?
C77 H77B 0.9800 . ?
C77 H77C 0.9800 . ?
C19 H19A 0.9800 . ?
C19 H19B 0.9800 . ?
C19 H19C 0.9800 . ?
C54 H54A 0.9800 . ?
C54 H54B 0.9800 . ?
C54 H54C 0.9800 . ?
C136 C135 1.3900 . ?
C136 C131 1.3900 . ?
C135 H135 0.9500 . ?
C135 C134 1.3900 . ?
C134 H134 0.9500 . ?
C134 C133 1.3900 . ?
C133 H133 0.9500 . ?
C133 C132 1.3900 . ?
C132 H132 0.9500 . ?
C132 C131 1.3900 . ?
C131 H131 0.9500 . ?
C33 H33A 0.9800 . ?
C33 H33B 0.9800 . ?
C33 H33C 0.9800 . ?
C92 H92A 0.9800 . ?
C92 H92B 0.9800 . ?
C92 H92C 0.9800 . ?
C21 H21A 0.9800 . ?
C21 H21B 0.9800 . ?
C21 H21C 0.9800 . ?
C42 H42A 0.9800 . ?
C42 H42B 0.9800 . ?
C42 H42C 0.9800 . ?
C104 H10J 0.9800 . ?
C104 H10K 0.9800 . ?
C104 H10L 0.9800 . ?
C89 H89A 0.9800 . ?
C89 H89B 0.9800 . ?
C89 H89C 0.9800 . ?
C16 H16A 0.9800 . ?
C16 H16B 0.9800 . ?
C16 H16C 0.9800 . ?
C18 H18A 0.9800 . ?
C18 H18B 0.9800 . ?
C18 H18C 0.9800 . ?
C45 H45A 0.9800 . ?
C45 H45B 0.9800 . ?
C45 H45C 0.9800 . ?
C45A H45D 0.9800 . ?
C45A H45E 0.9800 . ?
C45A H45F 0.9800 . ?
C18A H18D 0.9800 . ?
C18A H18E 0.9800 . ?
C18A H18F 0.9800 . ?
C89A H89D 0.9800 . ?
C89A H89E 0.9800 . ?
C89A H89F 0.9800 . ?

loop_
_smtbx_masks_void_nr
_smtbx_masks_void_average_x
_smtbx_masks_void_average_y
_smtbx_masks_void_average_z
_smtbx_masks_void_volume
_smtbx_masks_void_count_electrons
_smtbx_masks_void_content
1 0.000 0.000 0.500 11.7 0.0 ?
2 -0.079 0.125 0.765 25.8 0.0 ?
3 0.210 0.217 -0.017 358.7 93.4 ?
4 -0.290 0.283 0.483 358.7 93.4 ?
5 0.290 0.717 0.517 358.7 93.7 ?
6 -0.210 0.783 0.017 358.7 93.6 ?
7 0.079 0.875 0.235 25.8 0.0 ?
8 0.095 0.344 0.757 10.2 0.0 ?
9 0.170 0.633 0.715 7.1 0.0 ?
10 0.330 0.133 0.785 7.1 0.7 ?
11 0.421 0.375 0.265 25.8 0.0 ?
12 0.405 0.844 0.743 10.2 0.0 ?
13 0.500 0.500 0.000 11.7 0.0 ?
14 0.579 0.625 0.735 25.8 0.0 ?
15 0.595 0.156 0.257 10.2 0.0 ?
16 0.670 0.867 0.215 7.1 0.0 ?
17 0.830 0.367 0.285 7.1 0.7 ?
18 0.905 0.656 0.243 10.2 0.0 ?
